data_4505062
loop_
_publ_author_name
'Kou, Hui-Zhong'
'Jiang, Yun-Bo'
'Cui, Ai-Li'

_publ_section_title
;
 Two-Dimensional Coordination Polymers Exhibiting Antiferromagnetic
 Gd(III)&#x2212;Cu(II) Coupling
;
_journal_issue 1
_journal_name_full 'Crystal Growth &amp; Design'
_journal_page_first 77
_journal_paper_doi 10.1021/cg049897s
_journal_volume 5
_journal_year 2005
_chemical_formula_sum 'C12 H20 Cl2 Cu2 K La N2 O16'
_chemical_formula_weight 824.29
_chemical_name_systematic
; 
 ? 
;
_space_group_IT_number 14
_symmetry_cell_setting monoclinic
_symmetry_space_group_name_Hall '-P 2yn'
_symmetry_space_group_name_H-M 'P 1 21/n 1'
_atom_sites_solution_hydrogens geom
_atom_sites_solution_primary direct
_atom_sites_solution_secondary difmap
_audit_creation_method SHELXL-97
_cell_angle_alpha 90.00
_cell_angle_beta 111.8750(10)
_cell_angle_gamma 90.00
_cell_formula_units_Z 16
_cell_length_a 17.1433(6)
_cell_length_b 33.3982(11)
_cell_length_c 18.4415(6)
_cell_measurement_reflns_used 17706
_cell_measurement_temperature 293(2)
_cell_volume 9798.5(6)
_computing_structure_refinement 'SHELXL-97 (Sheldrick, 1997)'
_computing_structure_solution 'SHELXS-97 (Sheldrick, 1990)'
_diffrn_ambient_temperature 293(2)
_diffrn_detector_area_resol_mean '15\\times15 microns'
_diffrn_measured_fraction_theta_full 0.941
_diffrn_measured_fraction_theta_max 0.941
_diffrn_measurement_device_type 'CCD area detector'
_diffrn_measurement_method 'phi and omega scans'
_diffrn_radiation_monochromator graphite
_diffrn_radiation_source 'fine-focus sealed tube'
_diffrn_radiation_type MoK\a
_diffrn_radiation_wavelength 0.71073
_diffrn_reflns_av_R_equivalents 0.0343
_diffrn_reflns_av_sigmaI/netI 0.0520
_diffrn_reflns_limit_h_max 26
_diffrn_reflns_limit_h_min -25
_diffrn_reflns_limit_k_max 42
_diffrn_reflns_limit_k_min -51
_diffrn_reflns_limit_l_max 28
_diffrn_reflns_limit_l_min -17
_diffrn_reflns_number 86693
_diffrn_reflns_theta_full 33.49
_diffrn_reflns_theta_max 33.49
_diffrn_reflns_theta_min 2.14
_diffrn_standards_decay_% none
_diffrn_standards_interval_count none
_diffrn_standards_interval_time none
_diffrn_standards_number none
_exptl_absorpt_coefficient_mu 3.899
_exptl_absorpt_correction_T_max 1.190
_exptl_absorpt_correction_T_min 0.885
_exptl_absorpt_correction_type multi-scan
_exptl_absorpt_process_details 'SADABS (Bruker, 2000)'
_exptl_crystal_colour blue
_exptl_crystal_density_diffrn 2.235
_exptl_crystal_density_method 'not measured'
_exptl_crystal_description Block
_exptl_crystal_F_000 6432
_exptl_crystal_size_max 0.30
_exptl_crystal_size_mid 0.20
_exptl_crystal_size_min 0.10
_refine_diff_density_max 9.937
_refine_diff_density_min -1.348
_refine_diff_density_rms 0.197
_refine_ls_extinction_method none
_refine_ls_goodness_of_fit_ref 1.027
_refine_ls_hydrogen_treatment mixed
_refine_ls_matrix_type full
_refine_ls_number_parameters 1297
_refine_ls_number_reflns 36173
_refine_ls_number_restraints 6
_refine_ls_restrained_S_all 1.031
_refine_ls_R_factor_all 0.0739
_refine_ls_R_factor_gt 0.0511
_refine_ls_shift/su_max 0.002
_refine_ls_shift/su_mean 0.000
_refine_ls_structure_factor_coef Fsqd
_refine_ls_weighting_details 'calc w=1/[\s^2^(Fo^2^)+(0.0400P)^2^+25.0000P] where P=(Fo^2^+2Fc^2^)/3'
_refine_ls_weighting_scheme calc
_refine_ls_wR_factor_gt 0.1110
_refine_ls_wR_factor_ref 0.1211
_reflns_number_gt 26336
_reflns_number_total 36173
_reflns_threshold_expression >2sigma(I)
_cod_data_source_file cg049897ssi20040322_023716.cif
_cod_data_source_block 1
_cod_depositor_comments
;
The following automatic conversions were performed:

'_symmetry_cell_setting' value 'Monoclinic' changed to 'monoclinic'
according to /home/saulius/struct/CIF-dictionaries/cif_core.dic
dictionary named 'cif_core.dic' version 2.4.1 from 2010-06-29.

Automatic conversion script
Id: cif_fix_values 1715 2011-07-08 13:25:40Z adriana 
;
_cod_original_sg_symbol_H-M P2(1)/n
_cod_database_code 4505062

loop_
_symmetry_equiv_pos_as_xyz
'x, y, z'
'-x+1/2, y+1/2, -z+1/2'
'-x, -y, -z'
'x-1/2, -y-1/2, z-1/2'

loop_
_atom_site_label
_atom_site_type_symbol
_atom_site_fract_x
_atom_site_fract_y
_atom_site_fract_z
_atom_site_U_iso_or_equiv
_atom_site_adp_type
_atom_site_occupancy
_atom_site_symmetry_multiplicity
_atom_site_calc_flag
_atom_site_refinement_flags
La1 La 0.761927(14) 0.091426(6) 0.228014(12) 0.01999(5) Uani 1 1 d .
La2 La 0.759889(13) 0.211607(6) -0.259399(12) 0.01868(4) Uani 1 1 d .
La3 La 0.766807(14) -0.037156(6) 0.718496(12) 0.01917(5) Uani 1 1 d .
La4 La 0.744615(14) -0.162806(6) 0.247263(12) 0.02255(5) Uani 1 1 d .
Cu5 Cu 0.59393(3) 0.099836(13) -0.55045(3) 0.02043(9) Uani 1 1 d .
Cu6 Cu 0.89522(3) 0.228431(13) -0.43903(3) 0.02226(9) Uani 1 1 d .
Cu7 Cu 0.89465(3) -0.143742(13) 1.03001(3) 0.02124(9) Uani 1 1 d .
Cu3 Cu 0.89175(3) -0.017514(13) 0.53187(3) 0.02473(10) Uani 1 1 d .
Cu2 Cu 0.89427(3) 0.108576(13) 0.05356(3) 0.02215(9) Uani 1 1 d .
Cu8 Cu 0.59743(3) -0.146505(13) 0.42208(3) 0.02135(9) Uani 1 1 d .
Cu1 Cu 0.59193(3) -0.025010(14) -0.05465(3) 0.02712(11) Uani 1 1 d .
Cu4 Cu 0.89793(3) -0.273176(13) 0.54165(3) 0.02094(9) Uani 1 1 d .
Cl3 Cl 0.91136(7) -0.21035(3) 1.02975(7) 0.0362(2) Uani 1 1 d .
Cl6 Cl 0.57105(8) 0.03421(3) -0.54930(8) 0.0399(3) Uani 1 1 d .
Cl4 Cl 0.91952(7) -0.33907(3) 0.54304(7) 0.0374(2) Uani 1 1 d .
Cl7 Cl 0.90635(8) 0.16195(3) -0.44800(9) 0.0447(3) Uani 1 1 d .
Cl5 Cl 0.89895(9) -0.08443(3) 0.52058(9) 0.0468(3) Uani 1 1 d .
Cl2 Cl 0.90534(8) 0.04156(3) 0.05167(8) 0.0407(3) Uani 1 1 d .
Cl8 Cl 0.58199(8) -0.21309(3) 0.42502(9) 0.0431(3) Uani 1 1 d .
Cl1 Cl 0.57420(10) -0.08986(4) -0.03653(12) 0.0644(5) Uani 1 1 d .
K1 K 0.74437(6) 0.21581(2) 0.27355(5) 0.02785(17) Uani 1 1 d .
K2 K 0.73625(6) 0.34153(3) -0.23259(6) 0.02938(18) Uani 1 1 d .
K3 K 0.75295(6) 0.08866(3) 0.76549(6) 0.03012(18) Uani 1 1 d .
K4 K 0.76488(6) -0.03194(3) 0.23577(6) 0.0343(2) Uani 1 1 d .
O83 O 0.6753(2) -0.14001(8) 0.53107(17) 0.0310(6) Uani 1 1 d .
O82 O 0.7198(2) -0.09503(9) 0.62645(16) 0.0314(7) Uani 1 1 d .
O74 O 0.8222(2) 0.23947(8) -0.54930(17) 0.0320(7) Uani 1 1 d .
O62 O 0.6760(2) 0.09733(9) -0.6088(2) 0.0386(8) Uani 1 1 d .
O40 O 1.01375(18) -0.25526(8) 0.6206(2) 0.0346(7) Uani 1 1 d .
N6 N 0.61805(18) 0.15854(9) -0.55048(17) 0.0182(5) Uani 1 1 d .
N8 N 0.6062(2) -0.08563(9) 0.42035(18) 0.0199(6) Uani 1 1 d .
O42 O 0.8691(2) -0.26411(9) 0.42628(18) 0.0373(8) Uani 1 1 d .
O44 O 0.8110(2) -0.27517(8) 0.59339(18) 0.0319(7) Uani 1 1 d .
O31 O 0.8190(2) -0.08709(9) 0.82539(17) 0.0382(8) Uani 1 1 d .
O34 O 0.8071(2) -0.14515(9) 1.0818(2) 0.0368(7) Uani 1 1 d .
O20 O 0.8285(2) 0.11714(8) -0.05858(17) 0.0317(7) Uani 1 1 d .
N3 N 0.87844(19) -0.08407(9) 1.03343(17) 0.0185(5) Uani 1 1 d .
O32 O 1.00645(19) -0.12908(9) 1.1230(2) 0.0369(8) Uani 1 1 d .
O22 O 0.9843(2) 0.11351(9) 0.15538(19) 0.0383(8) Uani 1 1 d .
N4 N 0.87533(18) -0.21412(9) 0.54130(17) 0.0181(5) Uani 1 1 d .
O53 O 0.8296(2) -0.00701(8) 0.42109(18) 0.0365(7) Uani 1 1 d .
O25 O 0.79951(18) 0.11541(8) 0.11086(17) 0.0264(6) Uani 1 1 d .
O52 O 0.8053(2) 0.03961(9) 0.33087(17) 0.0335(7) Uani 1 1 d .
C31 C 0.8405(3) -0.09888(12) 0.8941(2) 0.0278(8) Uani 1 1 d .
C21 C 0.8333(3) 0.15215(11) -0.0823(2) 0.0243(7) Uani 1 1 d .
O1 O 0.7174(2) 0.03363(9) 0.14000(17) 0.0336(7) Uani 1 1 d .
O30 O 0.8680(3) -0.13352(9) 0.91676(18) 0.0439(9) Uani 1 1 d .
O56 O 0.80066(19) -0.01284(8) 0.59684(17) 0.0276(6) Uani 1 1 d .
C72 C 0.9748(3) 0.30102(13) -0.3693(3) 0.0360(10) Uani 1 1 d .
H72A H 0.9646 0.3222 -0.3381 0.043 Uiso 1 1 calc R
H72B H 1.0121 0.3115 -0.3935 0.043 Uiso 1 1 calc R
O71 O 0.7673(2) 0.28326(8) -0.31500(17) 0.0290(6) Uani 1 1 d .
O54 O 0.7783(2) 0.03536(9) 0.66844(18) 0.0358(7) Uani 1 1 d .
O70 O 0.80826(17) 0.23447(7) -0.37266(17) 0.0245(5) Uani 1 1 d .
C75 C 0.7982(2) 0.27148(11) -0.3623(2) 0.0212(7) Uani 1 1 d .
C51 C 0.8344(3) 0.02863(11) 0.4007(2) 0.0247(7) Uani 1 1 d .
O51 O 0.9868(2) -0.01474(11) 0.6294(2) 0.0470(9) Uani 1 1 d .
O200 O 0.8922(2) 0.05412(10) 0.2251(2) 0.0424(8) Uani 1 1 d .
O60 O 0.6324(2) 0.10828(9) -0.43336(17) 0.0390(8) Uani 1 1 d .
C42 C 0.9570(2) -0.19425(10) 0.5577(2) 0.0236(7) Uani 1 1 d .
H42A H 0.9549 -0.1671 0.5753 0.028 Uiso 1 1 calc R
H42B H 0.9692 -0.1931 0.5104 0.028 Uiso 1 1 calc R
O64 O 0.47592(18) 0.11851(8) -0.6244(2) 0.0368(8) Uani 1 1 d .
O2 O 0.6761(2) -0.01491(8) 0.05261(18) 0.0357(7) Uani 1 1 d .
O203 O 0.8986(2) 0.12103(10) 0.3212(2) 0.0494(10) Uani 1 1 d .
N1 N 0.6130(2) 0.03354(9) -0.06822(18) 0.0219(6) Uani 1 1 d .
O103 O 0.6193(2) 0.23524(10) -0.3698(2) 0.0400(8) Uani 1 1 d .
O202 O 0.6209(2) 0.12048(11) 0.1292(2) 0.0405(8) Uani 1 1 d .
C25 C 0.7972(2) 0.15225(11) 0.1263(2) 0.0219(7) Uani 1 1 d .
C83 C 0.6796(3) -0.10473(11) 0.5577(2) 0.0236(7) Uani 1 1 d .
O80 O 0.68390(19) -0.14155(8) 0.35663(17) 0.0281(6) Uani 1 1 d .
O304 O 0.8976(2) -0.07113(11) 0.7118(2) 0.0457(9) Uani 1 1 d .
C61 C 0.6714(3) 0.14085(11) -0.4114(2) 0.0257(8) Uani 1 1 d .
O102 O 0.8973(2) 0.24461(9) -0.1740(2) 0.0454(9) Uani 1 1 d .
O41 O 1.08811(19) -0.19990(9) 0.6645(2) 0.0444(9) Uani 1 1 d .
C80 C 0.5225(3) -0.07122(14) 0.3673(3) 0.0473(14) Uani 1 1 d .
H80A H 0.5302 -0.0493 0.3361 0.057 Uiso 1 1 calc R
H80B H 0.4921 -0.0610 0.3984 0.057 Uiso 1 1 calc R
O21 O 0.8019(2) 0.16221(8) -0.15226(16) 0.0306(6) Uani 1 1 d .
O24 O 0.7748(2) 0.16432(9) 0.17952(18) 0.0335(7) Uani 1 1 d .
O303 O 0.6249(2) -0.00645(11) 0.6272(2) 0.0410(8) Uani 1 1 d .
C2 C 0.6799(3) 0.02139(11) 0.0719(2) 0.0249(7) Uani 1 1 d .
C71 C 0.8293(3) 0.27492(11) -0.5710(2) 0.0259(8) Uani 1 1 d .
C55 C 0.7969(2) 0.02377(10) 0.6128(2) 0.0217(7) Uani 1 1 d .
O104 O 0.8891(2) 0.17005(11) -0.2577(2) 0.0466(9) Uani 1 1 d .
C43 C 1.0257(2) -0.21745(11) 0.6204(3) 0.0273(8) Uani 1 1 d .
N5 N 0.88792(19) 0.04355(9) 0.54101(18) 0.0210(6) Uani 1 1 d .
C41 C 0.8294(3) -0.23180(11) 0.4024(2) 0.0263(8) Uani 1 1 d .
O43 O 0.7993(2) -0.22168(9) 0.33244(17) 0.0368(7) Uani 1 1 d .
C85 C 0.6986(2) -0.10513(11) 0.3482(2) 0.0234(7) Uani 1 1 d .
N7 N 0.89397(19) 0.28932(9) -0.43137(18) 0.0201(6) Uani 1 1 d .
C24 C 0.8189(3) 0.18198(11) 0.0748(2) 0.0257(8) Uani 1 1 d .
H24A H 0.7708 0.1851 0.0263 0.031 Uiso 1 1 calc R
H24B H 0.8302 0.2078 0.1007 0.031 Uiso 1 1 calc R
O73 O 1.0757(2) 0.27346(12) -0.2546(2) 0.0510(10) Uani 1 1 d .
C74 C 0.8209(3) 0.30156(11) -0.4124(2) 0.0263(8) Uani 1 1 d .
H74A H 0.7728 0.3053 -0.4607 0.032 Uiso 1 1 calc R
H74B H 0.8331 0.3271 -0.3854 0.032 Uiso 1 1 calc R
O72 O 0.9922(2) 0.23107(10) -0.3414(2) 0.0417(8) Uani 1 1 d .
O100 O 0.6270(2) 0.18900(11) -0.2387(2) 0.0422(8) Uani 1 1 d .
O300 O 0.6446(2) -0.07449(12) 0.7334(2) 0.0560(11) Uani 1 1 d .
O400 O 0.8773(2) -0.18580(11) 0.2249(2) 0.0514(10) Uani 1 1 d .
O61 O 0.7059(2) 0.15118(9) -0.34164(17) 0.0357(7) Uani 1 1 d .
C63 C 0.6875(3) 0.13089(11) -0.6348(2) 0.0254(8) Uani 1 1 d .
C73 C 1.0176(3) 0.26645(14) -0.3165(3) 0.0333(9) Uani 1 1 d .
N2 N 0.89257(19) 0.16979(9) 0.05671(18) 0.0189(6) Uani 1 1 d .
O23 O 1.0671(2) 0.15685(12) 0.23936(19) 0.0461(9) Uani 1 1 d .
C20 C 0.8826(2) 0.18312(10) -0.0229(2) 0.0213(7) Uani 1 1 d .
H20A H 0.9374 0.1868 -0.0259 0.026 Uiso 1 1 calc R
H20B H 0.8532 0.2086 -0.0343 0.026 Uiso 1 1 calc R
C60 C 0.6826(2) 0.16748(12) -0.4728(2) 0.0260(8) Uani 1 1 d .
H60A H 0.6781 0.1953 -0.4597 0.031 Uiso 1 1 calc R
H60B H 0.7381 0.1634 -0.4741 0.031 Uiso 1 1 calc R
O404 O 0.8855(2) -0.14034(11) 0.3603(2) 0.0503(9) Uani 1 1 d .
C50 C 0.8799(2) 0.05894(11) 0.4632(2) 0.0236(7) Uani 1 1 d .
H50A H 0.9353 0.0641 0.4625 0.028 Uiso 1 1 calc R
H50B H 0.8490 0.0840 0.4529 0.028 Uiso 1 1 calc R
O302 O 0.9004(2) -0.00525(11) 0.8143(3) 0.0651(14) Uani 1 1 d .
O403 O 0.6089(2) -0.13039(11) 0.1540(3) 0.0612(13) Uani 1 1 d .
C84 C 0.6728(4) -0.07386(14) 0.3939(3) 0.0450(13) Uani 1 1 d .
H84A H 0.7218 -0.0666 0.4392 0.054 Uiso 1 1 calc R
H84B H 0.6547 -0.0501 0.3616 0.054 Uiso 1 1 calc R
C23 C 1.0111(3) 0.14895(14) 0.1770(3) 0.0305(9) Uani 1 1 d .
C40 C 0.8146(2) -0.20486(11) 0.4626(2) 0.0242(7) Uani 1 1 d .
H40E H 0.8204 -0.1771 0.4503 0.029 Uiso 1 1 calc R
H40F H 0.7579 -0.2088 0.4609 0.029 Uiso 1 1 calc R
O81 O 0.7385(2) -0.09449(9) 0.30731(18) 0.0332(7) Uani 1 1 d .
O84 O 0.4084(2) -0.09311(12) 0.2575(2) 0.0534(11) Uani 1 1 d .
O405 O 0.6185(3) -0.20437(12) 0.2465(2) 0.0545(10) Uani 1 1 d .
C1 C 0.6329(3) 0.05169(11) 0.0092(2) 0.0262(8) Uani 1 1 d .
H1A H 0.5814 0.0597 0.0156 0.031 Uiso 1 1 calc R
H1B H 0.6672 0.0754 0.0141 0.031 Uiso 1 1 calc R
C22 C 0.9726(3) 0.18231(12) 0.1187(2) 0.0300(9) Uani 1 1 d .
H22A H 0.9625 0.2054 0.1459 0.036 Uiso 1 1 calc R
H22B H 1.0121 0.1903 0.0949 0.036 Uiso 1 1 calc R
C35 C 0.8033(3) -0.11242(12) 1.1137(2) 0.0271(8) Uani 1 1 d .
C32 C 0.9634(3) -0.06700(12) 1.0594(3) 0.0318(9) Uani 1 1 d .
H32A H 0.9624 -0.0396 1.0766 0.038 Uiso 1 1 calc R
H32B H 0.9828 -0.0667 1.0163 0.038 Uiso 1 1 calc R
C64 C 0.5381(2) 0.17923(11) -0.5632(3) 0.0269(8) Uani 1 1 d .
H64A H 0.5404 0.2064 -0.5809 0.032 Uiso 1 1 calc R
H64B H 0.5286 0.1805 -0.5145 0.032 Uiso 1 1 calc R
C81 C 0.4709(3) -0.10294(15) 0.3139(3) 0.0342(9) Uani 1 1 d .
O4 O 0.4759(2) -0.01300(12) -0.1249(2) 0.0533(10) Uani 1 1 d .
C33 C 1.0226(3) -0.09173(12) 1.1258(3) 0.0336(10) Uani 1 1 d .
C70 C 0.8838(3) 0.30391(11) -0.5102(2) 0.0248(7) Uani 1 1 d .
H70A H 0.9384 0.3062 -0.5143 0.030 Uiso 1 1 calc R
H70B H 0.8578 0.3302 -0.5189 0.030 Uiso 1 1 calc R
C53 C 1.0095(3) 0.02006(17) 0.6566(3) 0.0410(11) Uani 1 1 d .
C82 C 0.6258(3) -0.07320(12) 0.5020(2) 0.0318(9) Uani 1 1 d .
H82A H 0.5740 -0.0695 0.5111 0.038 Uiso 1 1 calc R
H82B H 0.6556 -0.0479 0.5116 0.038 Uiso 1 1 calc R
C52 C 0.9671(3) 0.05536(14) 0.6055(3) 0.0379(10) Uani 1 1 d .
H52A H 0.9547 0.0757 0.6373 0.046 Uiso 1 1 calc R
H52B H 1.0053 0.0669 0.5835 0.046 Uiso 1 1 calc R
C54 C 0.8129(3) 0.05405(12) 0.5582(3) 0.0289(8) Uani 1 1 d .
H54A H 0.7642 0.0552 0.5097 0.035 Uiso 1 1 calc R
H54B H 0.8206 0.0804 0.5820 0.035 Uiso 1 1 calc R
C44 C 0.8419(2) -0.20523(11) 0.6026(2) 0.0217(7) Uani 1 1 d .
H44A H 0.7993 -0.1845 0.5842 0.026 Uiso 1 1 calc R
H44B H 0.8869 -0.1952 0.6487 0.026 Uiso 1 1 calc R
O33 O 1.0827(2) -0.07524(11) 1.1767(3) 0.0567(12) Uani 1 1 d .
O50 O 1.0654(2) 0.02676(14) 0.7208(2) 0.0592(11) Uani 1 1 d .
C62 C 0.6492(3) 0.16738(11) -0.6132(2) 0.0267(8) Uani 1 1 d .
H62A H 0.6910 0.1885 -0.5961 0.032 Uiso 1 1 calc R
H62B H 0.6030 0.1769 -0.6589 0.032 Uiso 1 1 calc R
C4 C 0.4656(3) 0.0219(2) -0.1539(4) 0.0607(18) Uani 1 1 d .
O85 O 0.4941(2) -0.13890(10) 0.3312(2) 0.0428(9) Uani 1 1 d .
C3 C 0.5355(3) 0.05051(15) -0.1276(3) 0.0421(12) Uani 1 1 d .
H3A H 0.5186 0.0738 -0.1057 0.051 Uiso 1 1 calc R
H3B H 0.5478 0.0593 -0.1723 0.051 Uiso 1 1 calc R
C30 C 0.8268(3) -0.07139(12) 0.9531(2) 0.0327(9) Uani 1 1 d .
H30E H 0.8416 -0.0442 0.9447 0.039 Uiso 1 1 calc R
H30F H 0.7679 -0.0717 0.9463 0.039 Uiso 1 1 calc R
C34 C 0.8400(3) -0.07547(11) 1.0919(2) 0.0272(8) Uani 1 1 d .
H34A H 0.7961 -0.0556 1.0708 0.033 Uiso 1 1 calc R
H34B H 0.8825 -0.0643 1.1385 0.033 Uiso 1 1 calc R
O3 O 0.4000(3) 0.0328(2) -0.2060(4) 0.133(3) Uani 1 1 d U
O5 O 0.6468(2) -0.02896(9) -0.1443(2) 0.0382(8) Uani 1 1 d .
O65 O 0.4036(2) 0.17471(10) -0.6664(2) 0.0484(10) Uani 1 1 d .
O209 O 0.6304(2) 0.06183(12) 0.2425(2) 0.0544(10) Uani 1 1 d .
C45 C 0.8042(2) -0.24204(11) 0.6239(2) 0.0229(7) Uani 1 1 d .
C65 C 0.4663(2) 0.15642(11) -0.6244(3) 0.0287(8) Uani 1 1 d .
C5 C 0.6847(3) 0.03650(12) -0.0939(3) 0.0294(8) Uani 1 1 d .
H5A H 0.7368 0.0358 -0.0485 0.035 Uiso 1 1 calc R
H5B H 0.6821 0.0619 -0.1202 0.035 Uiso 1 1 calc R
O6 O 0.7264(2) 0.00737(9) -0.19118(17) 0.0322(6) Uani 1 1 d .
C6 C 0.6844(3) 0.00259(12) -0.1486(2) 0.0251(7) Uani 1 1 d .
O35 O 0.7738(2) -0.10874(10) 1.1659(2) 0.0386(8) Uani 1 1 d .
O45 O 0.76968(19) -0.23781(9) 0.67233(18) 0.0307(6) Uani 1 1 d .
O75 O 0.7957(2) 0.28643(9) -0.64027(17) 0.0365(7) Uani 1 1 d .
O63 O 0.7256(2) 0.13601(9) -0.68015(18) 0.0334(7) Uani 1 1 d .

loop_
_atom_site_aniso_label
_atom_site_aniso_U_11
_atom_site_aniso_U_22
_atom_site_aniso_U_33
_atom_site_aniso_U_23
_atom_site_aniso_U_13
_atom_site_aniso_U_12
La1 0.02537(11) 0.01798(9) 0.01774(9) 0.00109(7) 0.00933(8) -0.00137(7)
La2 0.02265(10) 0.01635(8) 0.01658(9) 0.00036(7) 0.00677(7) -0.00180(7)
La3 0.02474(10) 0.01612(8) 0.01562(9) 0.00042(7) 0.00634(8) -0.00209(7)
La4 0.02807(11) 0.01723(9) 0.02126(10) -0.00142(7) 0.00796(8) 0.00132(8)
Cu5 0.0234(2) 0.01591(18) 0.0216(2) -0.00046(16) 0.00794(18) -0.00139(16)
Cu6 0.0252(2) 0.01777(19) 0.0256(2) 0.00280(16) 0.01150(19) 0.00239(16)
Cu7 0.0264(2) 0.01616(19) 0.0219(2) 0.00241(16) 0.00987(18) 0.00256(16)
Cu3 0.0282(2) 0.0185(2) 0.0295(2) 0.00800(17) 0.0130(2) 0.00491(17)
Cu2 0.0266(2) 0.01705(19) 0.0239(2) 0.00471(16) 0.01076(19) 0.00366(16)
Cu8 0.0216(2) 0.01691(19) 0.0243(2) -0.00371(16) 0.00701(18) -0.00222(15)
Cu1 0.0237(2) 0.0182(2) 0.0355(3) -0.00272(18) 0.0065(2) -0.00240(17)
Cu4 0.0232(2) 0.01668(19) 0.0232(2) -0.00050(16) 0.00892(18) 0.00037(16)
Cl3 0.0425(6) 0.0178(4) 0.0492(6) 0.0016(4) 0.0183(5) 0.0022(4)
Cl6 0.0413(6) 0.0187(4) 0.0539(7) 0.0018(4) 0.0109(5) -0.0051(4)
Cl4 0.0407(6) 0.0188(4) 0.0486(6) -0.0015(4) 0.0118(5) 0.0029(4)
Cl7 0.0465(7) 0.0190(4) 0.0748(9) 0.0013(5) 0.0298(6) 0.0049(4)
Cl5 0.0565(8) 0.0201(4) 0.0713(9) 0.0075(5) 0.0326(7) 0.0077(5)
Cl2 0.0538(7) 0.0186(4) 0.0537(7) 0.0041(4) 0.0246(6) 0.0069(4)
Cl8 0.0384(6) 0.0186(4) 0.0692(8) -0.0038(5) 0.0165(6) -0.0063(4)
Cl1 0.0597(9) 0.0231(5) 0.1047(13) 0.0018(6) 0.0241(9) -0.0106(5)
K1 0.0307(4) 0.0216(4) 0.0316(4) -0.0009(3) 0.0119(4) 0.0009(3)
K2 0.0297(4) 0.0222(4) 0.0355(5) -0.0040(3) 0.0114(4) 0.0020(3)
K3 0.0290(4) 0.0242(4) 0.0349(5) -0.0023(3) 0.0094(4) 0.0015(3)
K4 0.0328(5) 0.0233(4) 0.0428(5) 0.0046(4) 0.0096(4) -0.0019(3)
O83 0.0398(17) 0.0199(12) 0.0248(14) -0.0014(10) 0.0024(13) 0.0026(11)
O82 0.0428(18) 0.0286(14) 0.0183(13) -0.0007(11) 0.0061(12) -0.0050(12)
O74 0.0471(18) 0.0215(13) 0.0240(14) -0.0020(11) 0.0094(13) -0.0040(12)
O62 0.061(2) 0.0223(14) 0.050(2) 0.0059(13) 0.0407(18) 0.0096(14)
O40 0.0249(15) 0.0196(13) 0.0460(19) 0.0022(12) -0.0022(13) 0.0002(11)
N6 0.0184(14) 0.0182(13) 0.0174(13) -0.0016(10) 0.0059(11) 0.0000(10)
N8 0.0234(15) 0.0176(13) 0.0176(13) -0.0010(10) 0.0063(12) 0.0001(11)
O42 0.060(2) 0.0283(15) 0.0244(14) 0.0015(12) 0.0171(15) 0.0156(14)
O44 0.0444(18) 0.0240(13) 0.0373(16) -0.0044(12) 0.0267(15) -0.0079(12)
O31 0.059(2) 0.0349(16) 0.0194(14) 0.0078(12) 0.0138(15) 0.0059(15)
O34 0.049(2) 0.0283(15) 0.0449(19) -0.0009(13) 0.0311(16) -0.0077(13)
O20 0.0472(18) 0.0198(13) 0.0236(14) 0.0009(10) 0.0080(13) -0.0046(12)
N3 0.0202(14) 0.0196(13) 0.0177(13) 0.0032(10) 0.0094(11) 0.0030(11)
O32 0.0283(16) 0.0245(14) 0.0436(19) 0.0032(13) -0.0033(14) 0.0038(11)
O22 0.0348(17) 0.0328(16) 0.0365(17) 0.0147(13) 0.0007(14) 0.0047(13)
N4 0.0178(14) 0.0201(13) 0.0166(13) -0.0003(10) 0.0065(11) -0.0006(10)
O53 0.056(2) 0.0208(13) 0.0281(15) 0.0033(11) 0.0103(15) -0.0057(13)
O25 0.0349(15) 0.0189(12) 0.0319(15) 0.0019(10) 0.0202(13) -0.0006(10)
O52 0.0481(19) 0.0298(15) 0.0210(13) 0.0050(11) 0.0109(13) 0.0010(13)
C31 0.041(2) 0.0237(17) 0.0202(17) 0.0026(14) 0.0128(17) 0.0023(16)
C21 0.030(2) 0.0227(17) 0.0222(17) 0.0021(13) 0.0121(15) 0.0019(14)
O1 0.0442(18) 0.0301(15) 0.0208(13) 0.0003(11) 0.0056(13) -0.0045(13)
O30 0.087(3) 0.0245(15) 0.0242(15) 0.0050(12) 0.0247(17) 0.0119(16)
O56 0.0371(16) 0.0194(12) 0.0316(15) 0.0027(11) 0.0190(13) 0.0022(11)
C72 0.032(2) 0.033(2) 0.032(2) -0.0014(17) -0.0003(18) -0.0056(17)
O71 0.0445(18) 0.0227(13) 0.0287(14) 0.0003(11) 0.0239(14) 0.0015(12)
O54 0.059(2) 0.0264(14) 0.0333(16) 0.0006(12) 0.0299(16) -0.0010(14)
O70 0.0305(14) 0.0190(12) 0.0306(14) -0.0008(10) 0.0189(12) -0.0015(10)
C75 0.0238(18) 0.0209(16) 0.0188(16) 0.0014(12) 0.0079(14) -0.0007(13)
C51 0.0286(19) 0.0233(17) 0.0232(17) 0.0018(14) 0.0108(15) 0.0018(14)
O51 0.042(2) 0.043(2) 0.044(2) 0.0128(16) 0.0028(17) 0.0159(16)
O200 0.0432(19) 0.0450(19) 0.0441(19) 0.0132(16) 0.0221(16) 0.0194(15)
O60 0.067(2) 0.0263(14) 0.0201(14) -0.0016(11) 0.0117(15) -0.0144(14)
C42 0.0211(17) 0.0169(15) 0.032(2) 0.0045(13) 0.0088(15) -0.0008(12)
O64 0.0244(15) 0.0193(13) 0.050(2) -0.0033(12) -0.0057(14) 0.0001(11)
O2 0.0457(19) 0.0184(13) 0.0333(16) 0.0012(11) 0.0037(14) 0.0050(12)
O203 0.0340(18) 0.0297(17) 0.070(3) -0.0061(17) 0.0027(18) -0.0048(13)
N1 0.0247(15) 0.0208(14) 0.0182(14) -0.0016(11) 0.0057(12) -0.0001(11)
O103 0.0292(16) 0.0463(19) 0.0428(19) 0.0137(15) 0.0113(14) 0.0057(14)
O202 0.0346(18) 0.0476(19) 0.0379(18) 0.0063(15) 0.0119(15) 0.0066(14)
C25 0.0248(18) 0.0203(16) 0.0220(16) 0.0038(13) 0.0103(14) 0.0020(13)
C83 0.032(2) 0.0206(16) 0.0185(16) -0.0018(13) 0.0101(15) -0.0006(14)
O80 0.0373(16) 0.0208(12) 0.0320(15) -0.0012(11) 0.0194(13) 0.0022(11)
O304 0.044(2) 0.051(2) 0.048(2) 0.0249(17) 0.0250(17) 0.0235(16)
C61 0.032(2) 0.0210(16) 0.0205(17) -0.0004(13) 0.0061(15) -0.0009(14)
O102 0.0305(17) 0.0284(16) 0.062(2) -0.0057(15) 0.0001(16) -0.0047(13)
O41 0.0237(15) 0.0296(16) 0.059(2) -0.0057(15) -0.0082(15) -0.0034(12)
C80 0.041(3) 0.032(2) 0.050(3) 0.003(2) -0.005(2) 0.009(2)
O21 0.0428(17) 0.0271(14) 0.0191(12) 0.0050(11) 0.0082(12) 0.0028(12)
O24 0.054(2) 0.0257(14) 0.0315(15) 0.0005(12) 0.0277(15) 0.0026(13)
O303 0.0314(17) 0.048(2) 0.0393(18) 0.0020(15) 0.0078(15) 0.0098(14)
C2 0.029(2) 0.0223(17) 0.0233(17) -0.0009(14) 0.0092(15) 0.0002(14)
C71 0.034(2) 0.0247(17) 0.0212(17) -0.0021(14) 0.0123(16) 0.0015(15)
C55 0.0258(18) 0.0185(15) 0.0217(16) 0.0048(13) 0.0098(14) 0.0004(13)
O104 0.048(2) 0.054(2) 0.043(2) 0.0111(16) 0.0224(17) 0.0257(17)
C43 0.0226(18) 0.0212(17) 0.035(2) 0.0008(15) 0.0065(16) 0.0008(14)
N5 0.0225(15) 0.0191(13) 0.0208(14) 0.0051(11) 0.0072(12) -0.0004(11)
C41 0.035(2) 0.0239(17) 0.0177(16) -0.0008(13) 0.0076(16) 0.0029(15)
O43 0.055(2) 0.0312(15) 0.0183(13) 0.0007(11) 0.0074(14) 0.0034(14)
C85 0.0285(19) 0.0212(16) 0.0224(17) -0.0017(13) 0.0115(15) 0.0018(14)
N7 0.0207(14) 0.0198(13) 0.0196(14) 0.0003(11) 0.0072(12) -0.0009(11)
C24 0.032(2) 0.0202(16) 0.0305(19) 0.0087(14) 0.0186(17) 0.0055(14)
O73 0.0356(19) 0.073(3) 0.0303(18) -0.0022(17) -0.0038(15) 0.0054(18)
C74 0.033(2) 0.0219(17) 0.031(2) 0.0079(14) 0.0194(17) 0.0064(14)
O72 0.0336(17) 0.0373(17) 0.0414(19) 0.0105(14) -0.0009(15) 0.0083(13)
O100 0.0370(18) 0.052(2) 0.0384(18) -0.0086(15) 0.0148(15) -0.0216(15)
O300 0.060(2) 0.072(3) 0.047(2) -0.0298(19) 0.0326(19) -0.043(2)
O400 0.055(2) 0.049(2) 0.059(2) 0.0221(18) 0.032(2) 0.0219(18)
O61 0.053(2) 0.0276(14) 0.0179(13) -0.0025(11) 0.0033(13) -0.0004(13)
C63 0.032(2) 0.0248(17) 0.0239(18) 0.0007(14) 0.0152(16) 0.0003(15)
C73 0.024(2) 0.044(2) 0.030(2) 0.0043(18) 0.0074(17) 0.0037(17)
N2 0.0194(14) 0.0181(13) 0.0200(14) 0.0024(10) 0.0082(11) -0.0004(10)
O23 0.0341(18) 0.066(2) 0.0272(16) 0.0016(16) -0.0017(14) 0.0070(16)
C20 0.0260(18) 0.0185(15) 0.0206(16) 0.0052(12) 0.0100(14) -0.0011(13)
C60 0.0246(19) 0.0292(18) 0.0218(17) -0.0046(14) 0.0056(15) -0.0078(14)
O404 0.0331(18) 0.054(2) 0.056(2) -0.0109(18) 0.0075(17) -0.0060(16)
C50 0.0279(19) 0.0208(16) 0.0224(17) 0.0057(13) 0.0096(15) -0.0037(13)
O302 0.036(2) 0.038(2) 0.090(3) -0.019(2) -0.012(2) -0.0020(16)
O403 0.0344(19) 0.038(2) 0.092(3) 0.015(2) 0.002(2) 0.0052(15)
C84 0.063(3) 0.029(2) 0.066(3) -0.017(2) 0.050(3) -0.015(2)
C23 0.0199(18) 0.041(2) 0.027(2) 0.0047(17) 0.0053(16) 0.0046(16)
C40 0.0252(19) 0.0269(17) 0.0177(16) -0.0009(13) 0.0047(14) 0.0064(14)
O81 0.0476(19) 0.0269(14) 0.0364(16) -0.0008(12) 0.0286(15) -0.0014(13)
O84 0.0298(18) 0.069(3) 0.048(2) 0.0207(19) -0.0018(16) -0.0060(17)
O405 0.061(2) 0.064(2) 0.044(2) -0.0246(18) 0.0252(19) -0.035(2)
C1 0.036(2) 0.0178(16) 0.0260(18) -0.0016(13) 0.0123(16) 0.0020(14)
C22 0.028(2) 0.0272(19) 0.0260(19) 0.0011(15) -0.0003(16) -0.0043(15)
C35 0.029(2) 0.0313(19) 0.0258(19) 0.0063(15) 0.0157(16) 0.0041(15)
C32 0.027(2) 0.0208(17) 0.048(3) 0.0022(17) 0.0142(19) -0.0018(15)
C64 0.0239(19) 0.0200(16) 0.034(2) -0.0038(15) 0.0070(16) 0.0025(13)
C81 0.0200(19) 0.045(3) 0.031(2) 0.0048(19) 0.0022(17) -0.0054(17)
O4 0.0229(17) 0.065(3) 0.059(2) 0.003(2) -0.0001(16) -0.0121(16)
C33 0.0177(18) 0.028(2) 0.048(3) -0.0052(18) 0.0045(18) 0.0045(14)
C70 0.033(2) 0.0220(16) 0.0226(17) 0.0019(13) 0.0143(16) -0.0023(14)
C53 0.024(2) 0.063(3) 0.033(2) 0.012(2) 0.0069(19) 0.008(2)
C82 0.049(3) 0.0238(18) 0.0202(18) -0.0024(14) 0.0107(18) 0.0075(17)
C52 0.037(2) 0.037(2) 0.028(2) 0.0022(18) -0.0018(19) -0.0056(19)
C54 0.036(2) 0.0237(18) 0.034(2) 0.0115(15) 0.0212(18) 0.0068(15)
C44 0.0278(19) 0.0219(16) 0.0191(16) -0.0041(13) 0.0130(14) -0.0019(13)
O33 0.0301(18) 0.0398(19) 0.075(3) -0.0166(19) -0.0090(18) 0.0006(14)
O50 0.037(2) 0.086(3) 0.038(2) 0.008(2) -0.0048(17) 0.004(2)
C62 0.037(2) 0.0234(17) 0.0235(17) 0.0023(14) 0.0161(17) -0.0004(15)
C4 0.020(2) 0.095(5) 0.056(4) 0.037(3) 0.001(2) 0.003(3)
O85 0.0329(17) 0.0373(17) 0.0406(19) -0.0018(14) -0.0064(15) -0.0098(14)
C3 0.037(3) 0.041(3) 0.036(2) 0.007(2) 0.000(2) 0.013(2)
C30 0.044(3) 0.0277(19) 0.0231(19) 0.0066(15) 0.0089(18) 0.0136(17)
C34 0.034(2) 0.0223(17) 0.032(2) 0.0020(15) 0.0200(18) 0.0035(15)
O3 0.035(2) 0.181(6) 0.143(5) 0.107(4) -0.011(3) -0.008(3)
O5 0.052(2) 0.0272(15) 0.0461(19) -0.0148(13) 0.0309(17) -0.0092(13)
O65 0.0246(16) 0.0303(16) 0.068(3) 0.0074(16) -0.0081(16) 0.0036(12)
O209 0.049(2) 0.062(2) 0.058(2) -0.002(2) 0.0265(19) -0.0260(19)
C45 0.0247(18) 0.0234(17) 0.0223(17) 0.0023(13) 0.0106(15) 0.0018(13)
C65 0.0198(18) 0.0200(16) 0.039(2) -0.0007(15) 0.0026(16) -0.0001(13)
C5 0.036(2) 0.0270(19) 0.031(2) -0.0068(16) 0.0197(18) -0.0046(16)
O6 0.0426(18) 0.0316(15) 0.0283(15) -0.0041(12) 0.0201(14) -0.0018(13)
C6 0.0274(19) 0.0271(18) 0.0209(17) -0.0016(14) 0.0092(15) 0.0050(14)
O35 0.050(2) 0.0379(17) 0.0403(18) 0.0075(14) 0.0304(16) 0.0078(15)
O45 0.0397(17) 0.0287(14) 0.0324(15) 0.0058(12) 0.0234(14) 0.0061(12)
O75 0.054(2) 0.0295(15) 0.0216(14) 0.0020(12) 0.0095(14) 0.0051(14)
O63 0.0440(18) 0.0315(15) 0.0365(17) -0.0024(13) 0.0284(15) -0.0044(13)

loop_
_atom_type_symbol
_atom_type_description
_atom_type_scat_dispersion_real
_atom_type_scat_dispersion_imag
_atom_type_scat_source
C C 0.0033 0.0016 'International Tables Vol C Tables 4.2.6.8 and 6.1.1.4'
H H 0.0000 0.0000 'International Tables Vol C Tables 4.2.6.8 and 6.1.1.4'
N N 0.0061 0.0033 'International Tables Vol C Tables 4.2.6.8 and 6.1.1.4'
O O 0.0106 0.0060 'International Tables Vol C Tables 4.2.6.8 and 6.1.1.4'
La La -0.2871 2.4523 'International Tables Vol C Tables 4.2.6.8 and 6.1.1.4'
Cu Cu 0.3201 1.2651 'International Tables Vol C Tables 4.2.6.8 and 6.1.1.4'
Cl Cl 0.1484 0.1585 'International Tables Vol C Tables 4.2.6.8 and 6.1.1.4'
K K 0.2009 0.2494 'International Tables Vol C Tables 4.2.6.8 and 6.1.1.4'

loop_
_geom_angle_atom_site_label_1
_geom_angle_atom_site_label_2
_geom_angle_atom_site_label_3
_geom_angle
_geom_angle_site_symmetry_1
_geom_angle_site_symmetry_3
O1 La1 O52 83.52(10) . .
O1 La1 O63 145.23(11) . 1_556
O52 La1 O63 88.66(10) . 1_556
O1 La1 O203 137.46(12) . .
O52 La1 O203 79.34(11) . .
O63 La1 O203 73.10(12) 1_556 .
O1 La1 O209 72.34(12) . .
O52 La1 O209 71.01(12) . .
O63 La1 O209 73.08(12) 1_556 .
O203 La1 O209 134.95(14) . .
O1 La1 O200 70.38(12) . .
O52 La1 O200 70.23(11) . .
O63 La1 O200 137.60(11) 1_556 .
O203 La1 O200 67.22(12) . .
O209 La1 O200 128.19(13) . .
O1 La1 O25 78.76(9) . .
O52 La1 O25 139.24(10) . .
O63 La1 O25 125.48(9) 1_556 .
O203 La1 O25 89.45(12) . .
O209 La1 O25 134.79(11) . .
O200 La1 O25 69.30(10) . .
O1 La1 O202 81.48(11) . .
O52 La1 O202 137.03(11) . .
O63 La1 O202 81.49(11) 1_556 .
O203 La1 O202 135.21(11) . .
O209 La1 O202 66.09(12) . .
O200 La1 O202 138.56(11) . .
O25 La1 O202 75.96(10) . .
O1 La1 O24 123.23(9) . .
O52 La1 O24 150.51(10) . .
O63 La1 O24 75.69(9) 1_556 .
O203 La1 O24 72.30(11) . .
O209 La1 O24 125.45(12) . .
O200 La1 O24 104.93(10) . .
O25 La1 O24 49.80(8) . .
O202 La1 O24 65.92(11) . .
O1 La1 C25 101.91(10) . .
O52 La1 C25 152.77(11) . .
O63 La1 C25 100.40(10) 1_556 .
O203 La1 C25 78.88(12) . .
O209 La1 C25 136.17(12) . .
O200 La1 C25 86.33(11) . .
O25 La1 C25 25.13(9) . .
O202 La1 C25 70.08(11) . .
O24 La1 C25 24.72(9) . .
O1 La1 K4 39.95(7) . .
O52 La1 K4 43.65(7) . .
O63 La1 K4 125.05(7) 1_556 .
O203 La1 K4 111.73(8) . .
O209 La1 K4 67.11(10) . .
O200 La1 K4 61.16(8) . .
O25 La1 K4 109.45(6) . .
O202 La1 K4 113.06(8) . .
O24 La1 K4 159.26(6) . .
C25 La1 K4 134.55(7) . .
O1 La1 K1 150.22(7) . .
O52 La1 K1 123.63(7) . .
O63 La1 K1 40.05(7) 1_556 .
O203 La1 K1 66.55(8) . .
O209 La1 K1 103.03(10) . .
O200 La1 K1 126.86(9) . .
O25 La1 K1 85.48(6) . .
O202 La1 K1 70.19(8) . .
O24 La1 K1 35.68(6) . .
C25 La1 K1 60.37(7) . .
K4 La1 K1 165.06(2) . .
O21 La2 O61 82.93(10) . .
O21 La2 O45 90.34(10) . 2_655
O61 La2 O45 144.95(11) . 2_655
O21 La2 O102 82.39(11) . .
O61 La2 O102 141.00(11) . .
O45 La2 O102 70.95(11) 2_655 .
O21 La2 O100 72.15(11) . .
O61 La2 O100 72.66(11) . .
O45 La2 O100 72.53(10) 2_655 .
O102 La2 O100 134.84(12) . .
O21 La2 O104 68.96(11) . .
O61 La2 O104 72.34(12) . .
O45 La2 O104 136.46(11) 2_655 .
O102 La2 O104 68.68(12) . .
O100 La2 O104 129.88(12) . .
O21 La2 O71 151.70(9) . .
O61 La2 O71 124.25(9) . .
O45 La2 O71 71.75(9) 2_655 .
O102 La2 O71 71.25(10) . .
O100 La2 O71 120.16(11) . .
O104 La2 O71 109.01(11) . .
O21 La2 O70 138.22(10) . .
O61 La2 O70 84.68(10) . .
O45 La2 O70 120.74(9) 2_655 .
O102 La2 O70 82.68(11) . .
O100 La2 O70 139.93(10) . .
O104 La2 O70 69.27(10) . .
O71 La2 O70 49.46(8) . .
O21 La2 O103 136.92(10) . .
O61 La2 O103 75.28(11) . .
O45 La2 O103 87.02(11) 2_655 .
O102 La2 O103 135.94(11) . .
O100 La2 O103 66.08(11) . .
O104 La2 O103 134.35(11) . .
O71 La2 O103 65.67(10) . .
O70 La2 O103 76.55(10) . .
O21 La2 C75 152.51(10) . .
O61 La2 C75 105.99(10) . .
O45 La2 C75 95.75(10) 2_655 .
O102 La2 C75 74.43(11) . .
O100 La2 C75 135.19(11) . .
O104 La2 C75 88.68(11) . .
O71 La2 C75 24.41(9) . .
O70 La2 C75 25.10(9) . .
O103 La2 C75 70.32(10) . .
O21 La2 K3 42.22(7) . 1_554
O61 La2 K3 40.78(7) . 1_554
O45 La2 K3 125.18(7) 2_655 1_554
O102 La2 K3 114.79(8) . 1_554
O100 La2 K3 68.09(9) . 1_554
O104 La2 K3 61.93(9) . 1_554
O71 La2 K3 162.82(6) . 1_554
O70 La2 K3 113.99(6) . 1_554
O103 La2 K3 109.12(8) . 1_554
C75 La2 K3 139.05(7) . 1_554
O21 La2 K2 125.51(7) . .
O61 La2 K2 147.07(7) . .
O45 La2 K2 38.34(7) 2_655 .
O102 La2 K2 66.82(8) . .
O100 La2 K2 98.61(8) . .
O104 La2 K2 129.59(9) . .
O71 La2 K2 33.42(6) . .
O70 La2 K2 82.68(6) . .
O103 La2 K2 72.25(8) . .
C75 La2 K2 57.58(7) . .
K3 La2 K2 163.28(2) 1_554 .
O31 La3 O82 87.09(10) . .
O31 La3 O6 88.74(10) . 1_556
O82 La3 O6 143.95(11) . 1_556
O31 La3 O300 69.61(14) . .
O82 La3 O300 67.91(11) . .
O6 La3 O300 77.08(11) 1_556 .
O31 La3 O302 76.43(13) . .
O82 La3 O302 140.66(12) . .
O6 La3 O302 72.05(13) 1_556 .
O300 La3 O302 134.05(15) . .
O31 La3 O304 71.16(11) . .
O82 La3 O304 71.97(12) . .
O6 La3 O304 139.23(12) 1_556 .
O300 La3 O304 124.15(13) . .
O302 La3 O304 68.95(14) . .
O31 La3 O303 138.89(12) . .
O82 La3 O303 83.00(11) . .
O6 La3 O303 76.89(11) 1_556 .
O300 La3 O303 69.68(13) . .
O302 La3 O303 131.85(12) . .
O304 La3 O303 140.36(11) . .
O31 La3 O54 147.94(11) . .
O82 La3 O54 121.47(9) . .
O6 La3 O54 76.28(10) 1_556 .
O300 La3 O54 131.62(13) . .
O302 La3 O54 72.05(13) . .
O304 La3 O54 102.12(11) . .
O303 La3 O54 65.37(11) . .
O31 La3 O56 138.78(10) . .
O82 La3 O56 77.20(9) . .
O6 La3 O56 125.56(9) 1_556 .
O300 La3 O56 133.88(11) . .
O302 La3 O56 91.99(14) . .
O304 La3 O56 67.77(10) . .
O303 La3 O56 77.16(10) . .
O54 La3 O56 49.43(9) . .
O31 La3 C55 151.19(11) . .
O82 La3 C55 100.00(10) . .
O6 La3 C55 100.72(10) 1_556 .
O300 La3 C55 138.91(13) . .
O302 La3 C55 80.71(14) . .
O304 La3 C55 84.45(10) . .
O303 La3 C55 69.92(11) . .
O54 La3 C55 24.48(10) . .
O56 La3 C55 24.97(9) . .
O31 La3 K2 44.59(8) . 2_645
O82 La3 K2 42.56(7) . 2_645
O6 La3 K2 122.29(7) 1_556 2_645
O300 La3 K2 58.17(10) . 2_645
O302 La3 K2 113.74(9) . 2_645
O304 La3 K2 65.98(8) . 2_645
O303 La3 K2 113.82(8) . 2_645
O54 La3 K2 161.30(7) . 2_645
O56 La3 K2 111.88(6) . 2_645
C55 La3 K2 136.84(7) . 2_645
O31 La3 K3 121.71(7) . .
O82 La3 K3 149.49(7) . .
O6 La3 K3 40.69(7) 1_556 .
O300 La3 K3 110.29(10) . .
O302 La3 K3 63.64(8) . .
O304 La3 K3 123.83(9) . .
O303 La3 K3 68.75(8) . .
O54 La3 K3 35.83(7) . .
O56 La3 K3 85.25(6) . .
C55 La3 K3 60.29(7) . .
K2 La3 K3 162.87(2) 2_645 .
O43 La4 O75 83.68(10) . 2_644
O43 La4 O35 146.87(11) . 1_554
O75 La4 O35 94.25(11) 2_644 1_554
O43 La4 O81 120.12(10) . .
O75 La4 O81 154.84(10) 2_644 .
O35 La4 O81 70.54(10) 1_554 .
O43 La4 O403 142.85(12) . .
O75 La4 O403 80.86(13) 2_644 .
O35 La4 O403 68.20(12) 1_554 .
O81 La4 O403 74.94(12) . .
O43 La4 O405 72.10(13) . .
O75 La4 O405 69.08(12) 2_644 .
O35 La4 O405 137.73(13) 1_554 .
O81 La4 O405 108.38(11) . .
O403 La4 O405 70.85(14) . .
O43 La4 O400 73.52(12) . .
O75 La4 O400 70.86(13) 2_644 .
O35 La4 O400 74.60(11) 1_554 .
O81 La4 O400 121.12(12) . .
O403 La4 O400 130.82(14) . .
O405 La4 O400 129.10(13) . .
O43 La4 O404 72.90(11) . .
O75 La4 O404 135.96(12) 2_644 .
O35 La4 O404 86.59(12) 1_554 .
O81 La4 O404 65.02(11) . .
O403 La4 O404 138.07(12) . .
O405 La4 O404 132.73(13) . .
O400 La4 O404 66.99(13) . .
O43 La4 O80 83.94(10) . .
O75 La4 O80 134.60(10) 2_644 .
O35 La4 O80 118.50(9) 1_554 .
O81 La4 O80 49.38(9) . .
O403 La4 O80 83.32(13) . .
O405 La4 O80 65.53(10) . .
O400 La4 O80 144.22(11) . .
O404 La4 O80 80.13(11) . .
O43 La4 C85 104.06(10) . .
O75 La4 C85 150.74(11) 2_644 .
O35 La4 C85 93.81(10) 1_554 .
O81 La4 C85 24.44(10) . .
O403 La4 C85 76.17(13) . .
O405 La4 C85 86.26(12) . .
O400 La4 C85 138.37(12) . .
O404 La4 C85 72.60(11) . .
O80 La4 C85 25.07(9) . .
O43 La4 K1 41.44(7) . 2_645
O75 La4 K1 42.28(7) 2_644 2_645
O35 La4 K1 129.08(8) 1_554 2_645
O81 La4 K1 159.73(7) . 2_645
O403 La4 K1 114.75(9) . 2_645
O405 La4 K1 62.00(10) . 2_645
O400 La4 K1 67.32(9) . 2_645
O404 La4 K1 107.17(8) . 2_645
O80 La4 K1 112.17(6) . 2_645
C85 La4 K1 137.08(8) . 2_645
O43 La4 K4 143.43(7) . .
O75 La4 K4 129.86(7) 2_644 .
O35 La4 K4 38.77(8) 1_554 .
O81 La4 K4 31.76(7) . .
O403 La4 K4 67.40(9) . .
O405 La4 K4 128.27(10) . .
O400 La4 K4 101.44(9) . .
O404 La4 K4 71.98(9) . .
O80 La4 K4 80.39(6) . .
C85 La4 K4 55.37(8) . .
K1 La4 K4 167.27(2) 2_645 .
N6 Cu5 O60 83.05(12) . .
N6 Cu5 O62 81.90(12) . .
O60 Cu5 O62 123.06(15) . .
N6 Cu5 O64 81.73(11) . .
O60 Cu5 O64 120.61(15) . .
O62 Cu5 O64 110.93(15) . .
N6 Cu5 Cl6 178.36(9) . .
O60 Cu5 Cl6 96.61(9) . .
O62 Cu5 Cl6 96.98(9) . .
O64 Cu5 Cl6 99.80(9) . .
O72 Cu6 O74 159.23(14) . .
O72 Cu6 N7 85.30(13) . .
O74 Cu6 N7 82.35(12) . .
O72 Cu6 Cl7 92.65(11) . .
O74 Cu6 Cl7 98.45(9) . .
N7 Cu6 Cl7 175.60(10) . .
O72 Cu6 O70 90.19(14) . .
O74 Cu6 O70 104.29(12) . .
N7 Cu6 O70 81.23(11) . .
Cl7 Cu6 O70 102.70(7) . .
O30 Cu7 N3 83.29(12) . .
O30 Cu7 O34 124.60(16) . .
N3 Cu7 O34 82.83(12) . .
O30 Cu7 O32 126.77(16) . .
N3 Cu7 O32 80.70(12) . .
O34 Cu7 O32 103.21(14) . .
O30 Cu7 Cl3 98.46(9) . .
N3 Cu7 Cl3 178.03(9) . .
O34 Cu7 Cl3 95.40(9) . .
O32 Cu7 Cl3 98.90(9) . .
O51 Cu3 O53 155.56(16) . .
O51 Cu3 N5 85.26(14) . .
O53 Cu3 N5 83.42(12) . .
O51 Cu3 Cl5 94.45(11) . .
O53 Cu3 Cl5 96.25(10) . .
N5 Cu3 Cl5 178.37(10) . .
O51 Cu3 O56 90.69(14) . .
O53 Cu3 O56 108.72(13) . .
N5 Cu3 O56 80.85(11) . .
Cl5 Cu3 O56 100.76(8) . .
O22 Cu2 O20 159.81(14) . .
O22 Cu2 N2 84.40(12) . .
O20 Cu2 N2 82.89(12) . .
O22 Cu2 Cl2 93.33(10) . .
O20 Cu2 Cl2 98.43(9) . .
N2 Cu2 Cl2 176.19(9) . .
O22 Cu2 O25 89.43(13) . .
O20 Cu2 O25 104.28(13) . .
N2 Cu2 O25 82.26(11) . .
Cl2 Cu2 O25 100.82(7) . .
O85 Cu8 O83 156.56(15) . .
O85 Cu8 N8 84.57(13) . .
O83 Cu8 N8 83.12(12) . .
O85 Cu8 O80 95.70(14) . .
O83 Cu8 O80 102.07(13) . .
N8 Cu8 O80 81.39(11) . .
O85 Cu8 Cl8 94.14(10) . .
O83 Cu8 Cl8 97.24(9) . .
N8 Cu8 Cl8 177.23(10) . .
O80 Cu8 Cl8 101.19(8) . .
O4 Cu1 O2 142.97(16) . .
O4 Cu1 N1 84.54(15) . .
O2 Cu1 N1 82.10(12) . .
O4 Cu1 O5 97.36(16) . .
O2 Cu1 O5 113.77(14) . .
N1 Cu1 O5 79.51(12) . .
O4 Cu1 Cl1 97.81(12) . .
O2 Cu1 Cl1 95.98(10) . .
N1 Cu1 Cl1 177.65(10) . .
O5 Cu1 Cl1 100.11(9) . .
N4 Cu4 O42 83.01(12) . .
N4 Cu4 O44 81.98(12) . .
O42 Cu4 O44 124.10(14) . .
N4 Cu4 O40 81.45(11) . .
O42 Cu4 O40 119.50(15) . .
O44 Cu4 O40 110.89(14) . .
N4 Cu4 Cl4 178.21(10) . .
O42 Cu4 Cl4 97.73(9) . .
O44 Cu4 Cl4 96.26(9) . .
O40 Cu4 Cl4 99.55(8) . .
O24 K1 O41 73.21(11) . 3_756
O24 K1 O73 114.29(11) . 4_566
O41 K1 O73 166.36(13) 3_756 4_566
O24 K1 O43 95.49(10) . 2_655
O41 K1 O43 114.19(11) 3_756 2_655
O73 K1 O43 77.32(11) 4_566 2_655
O24 K1 O75 145.98(11) . 1_556
O41 K1 O75 82.33(10) 3_756 1_556
O73 K1 O75 94.78(11) 4_566 1_556
O43 K1 O75 73.14(9) 2_655 1_556
O24 K1 O63 70.03(9) . 1_556
O41 K1 O63 84.90(10) 3_756 1_556
O73 K1 O63 87.17(11) 4_566 1_556
O43 K1 O63 152.33(10) 2_655 1_556
O75 K1 O63 131.64(9) 1_556 1_556
O24 K1 O74 137.75(10) . 1_556
O41 K1 O74 68.81(11) 3_756 1_556
O73 K1 O74 99.95(10) 4_566 1_556
O43 K1 O74 116.37(8) 2_655 1_556
O75 K1 O74 43.41(8) 1_556 1_556
O63 K1 O74 88.59(8) 1_556 1_556
O24 K1 C71 145.47(11) . 1_556
O41 K1 C71 72.55(11) 3_756 1_556
O73 K1 C71 100.14(11) 4_566 1_556
O43 K1 C71 94.43(9) 2_655 1_556
O75 K1 C71 21.29(9) 1_556 1_556
O63 K1 C71 110.94(10) 1_556 1_556
O74 K1 C71 22.35(8) 1_556 1_556
O24 K1 C41 78.85(10) . 2_655
O41 K1 C41 116.72(12) 3_756 2_655
O73 K1 C41 76.60(11) 4_566 2_655
O43 K1 C41 18.86(9) 2_655 2_655
O75 K1 C41 91.94(9) 1_556 2_655
O63 K1 C41 134.89(9) 1_556 2_655
O74 K1 C41 135.23(8) 1_556 2_655
C71 K1 C41 113.21(10) 1_556 2_655
O24 K1 C62 110.09(9) . 1_556
O41 K1 C62 108.33(11) 3_756 1_556
O73 K1 C62 58.87(11) 4_566 1_556
O43 K1 C62 135.15(11) 2_655 1_556
O75 K1 C62 99.74(10) 1_556 1_556
O63 K1 C62 42.10(9) 1_556 1_556
O74 K1 C62 66.78(9) 1_556 1_556
C71 K1 C62 84.93(10) 1_556 1_556
C41 K1 C62 134.57(10) 2_655 1_556
O24 K1 La4 124.06(7) . 2_655
O41 K1 La4 98.91(7) 3_756 2_655
O73 K1 La4 86.29(9) 4_566 2_655
O43 K1 La4 36.28(6) 2_655 2_655
O75 K1 La4 36.90(6) 1_556 2_655
O63 K1 La4 165.91(7) 1_556 2_655
O74 K1 La4 80.27(5) 1_556 2_655
C71 K1 La4 58.16(7) 1_556 2_655
C41 K1 La4 55.05(6) 2_655 2_655
C62 K1 La4 124.38(7) 1_556 2_655
O24 K1 La1 35.72(6) . .
O41 K1 La1 75.62(7) 3_756 .
O73 K1 La1 103.57(9) 4_566 .
O43 K1 La1 128.00(7) 2_655 .
O75 K1 La1 154.38(7) 1_556 .
O63 K1 La1 34.35(6) 1_556 .
O74 K1 La1 114.60(6) 1_556 .
C71 K1 La1 134.79(7) 1_556 .
C41 K1 La1 109.46(7) 2_655 .
C62 K1 La1 75.51(7) 1_556 .
La4 K1 La1 159.74(3) 2_655 .
O71 K2 O65 72.93(11) . 4_666
O71 K2 O23 109.31(11) . 4_565
O65 K2 O23 161.80(12) 4_666 4_565
O71 K2 O82 154.54(10) . 2_655
O65 K2 O82 82.70(10) 4_666 2_655
O23 K2 O82 96.14(11) 4_565 2_655
O71 K2 O31 111.09(9) . 2_655
O65 K2 O31 119.31(11) 4_666 2_655
O23 K2 O31 77.40(11) 4_565 2_655
O82 K2 O31 74.43(8) 2_655 2_655
O71 K2 O45 65.76(8) . 2_655
O65 K2 O45 80.04(10) 4_666 2_655
O23 K2 O45 84.53(10) 4_565 2_655
O82 K2 O45 117.73(9) 2_655 2_655
O31 K2 O45 159.43(10) 2_655 2_655
O71 K2 O30 75.06(9) . 2_655
O65 K2 O30 126.00(12) 4_666 2_655
O23 K2 O30 70.90(10) 4_565 2_655
O82 K2 O30 115.53(8) 2_655 2_655
O31 K2 O30 41.24(8) 2_655 2_655
O45 K2 O30 122.95(8) 2_655 2_655
O71 K2 C31 91.27(9) . 2_655
O65 K2 C31 120.46(12) 4_666 2_655
O23 K2 C31 77.74(11) 4_565 2_655
O82 K2 C31 94.88(9) 2_655 2_655
O31 K2 C31 20.68(8) 2_655 2_655
O45 K2 C31 144.40(9) 2_655 2_655
O30 K2 C31 21.56(8) 2_655 2_655
O71 K2 C83 143.69(10) . 2_655
O65 K2 C83 71.65(11) 4_666 2_655
O23 K2 C83 101.95(10) 4_565 2_655
O82 K2 C83 18.75(8) 2_655 2_655
O31 K2 C83 93.12(9) 2_655 2_655
O45 K2 C83 100.22(9) 2_655 2_655
O30 K2 C83 134.28(8) 2_655 2_655
C31 K2 C83 113.46(9) 2_655 2_655
O71 K2 C44 105.93(9) . 2_655
O65 K2 C44 102.21(11) 4_666 2_655
O23 K2 C44 59.62(10) 4_565 2_655
O82 K2 C44 86.04(9) 2_655 2_655
O31 K2 C44 130.38(10) 2_655 2_655
O45 K2 C44 41.75(8) 2_655 2_655
O30 K2 C44 127.98(10) 2_655 2_655
C31 K2 C44 137.13(10) 2_655 2_655
C83 K2 C44 74.36(9) 2_655 2_655
O71 K2 La3 141.41(7) . 2_655
O65 K2 La3 101.93(7) 4_666 2_655
O23 K2 La3 87.39(9) 4_565 2_655
O82 K2 La3 37.28(6) 2_655 2_655
O31 K2 La3 37.19(6) 2_655 2_655
O45 K2 La3 152.49(6) 2_655 2_655
O30 K2 La3 78.41(5) 2_655 2_655
C31 K2 La3 57.60(7) 2_655 2_655
C83 K2 La3 55.94(6) 2_655 2_655
C44 K2 La3 112.46(6) 2_655 2_655
O71 K2 La2 33.17(6) . .
O65 K2 La2 74.22(7) 4_666 .
O23 K2 La2 97.65(9) 4_565 .
O82 K2 La2 144.57(6) 2_655 .
O31 K2 La2 140.57(6) 2_655 .
O45 K2 La2 32.59(6) 2_655 .
O30 K2 La2 99.81(6) 2_655 .
C31 K2 La2 119.89(7) 2_655 .
C83 K2 La2 125.84(6) 2_655 .
C44 K2 La2 73.34(6) 2_655 .
La3 K2 La2 173.83(3) 2_655 .
O84 K3 O33 164.95(14) 3_656 3_757
O84 K3 O54 110.61(13) 3_656 .
O33 K3 O54 75.12(12) 3_757 .
O84 K3 O61 80.47(11) 3_656 1_556
O33 K3 O61 113.35(13) 3_757 1_556
O54 K3 O61 95.80(10) . 1_556
O84 K3 O21 96.90(12) 3_656 1_556
O33 K3 O21 82.73(10) 3_757 1_556
O54 K3 O21 147.48(10) . 1_556
O61 K3 O21 71.35(8) 1_556 1_556
O84 K3 O6 80.52(11) 3_656 1_556
O33 K3 O6 89.04(11) 3_757 1_556
O54 K3 O6 69.14(9) . 1_556
O61 K3 O6 149.47(9) 1_556 1_556
O21 K3 O6 134.72(9) 1_556 1_556
O84 K3 O20 98.76(12) 3_656 1_556
O33 K3 O20 70.73(12) 3_757 1_556
O54 K3 O20 141.40(10) . 1_556
O61 K3 O20 113.78(8) 1_556 1_556
O21 K3 O20 42.74(7) 1_556 1_556
O6 K3 O20 92.58(8) 1_556 1_556
O84 K3 C21 100.17(12) 3_656 1_556
O33 K3 C21 74.25(11) 3_757 1_556
O54 K3 C21 149.06(11) . 1_556
O61 K3 C21 92.27(9) 1_556 1_556
O21 K3 C21 20.93(8) 1_556 1_556
O6 K3 C21 114.48(9) 1_556 1_556
O20 K3 C21 21.95(8) 1_556 1_556
O84 K3 C61 77.97(11) 3_656 1_556
O33 K3 C61 117.05(13) 3_757 1_556
O54 K3 C61 79.37(10) . 1_556
O61 K3 C61 18.84(8) 1_556 1_556
O21 K3 C61 90.18(8) 1_556 1_556
O6 K3 C61 132.15(9) 1_556 1_556
O20 K3 C61 132.57(8) 1_556 1_556
C21 K3 C61 111.10(9) 1_556 1_556
O84 K3 La2 89.89(9) 3_656 1_556
O33 K3 La2 98.17(8) 3_757 1_556
O54 K3 La2 124.62(7) . 1_556
O61 K3 La2 35.76(6) 1_556 1_556
O21 K3 La2 35.64(5) 1_556 1_556
O6 K3 La2 165.69(7) 1_556 1_556
O20 K3 La2 78.31(5) 1_556 1_556
C21 K3 La2 56.57(6) 1_556 1_556
C61 K3 La2 54.57(6) 1_556 1_556
O84 K3 La3 98.93(9) 3_656 .
O33 K3 La3 77.67(8) 3_757 .
O54 K3 La3 35.10(6) . .
O61 K3 La3 127.73(7) 1_556 .
O21 K3 La3 157.04(6) 1_556 .
O6 K3 La3 34.25(6) 1_556 .
O20 K3 La3 117.86(6) 1_556 .
C21 K3 La3 137.98(7) 1_556 .
C61 K3 La3 109.31(7) 1_556 .
La2 K3 La3 159.72(3) 1_556 .
O81 K4 O3 74.03(14) . 3_655
O81 K4 O50 105.70(12) . 3_756
O3 K4 O50 174.3(2) 3_655 3_756
O81 K4 O1 154.65(11) . .
O3 K4 O1 80.72(14) 3_655 .
O50 K4 O1 99.64(12) 3_756 .
O81 K4 O52 113.84(10) . .
O3 K4 O52 97.5(2) 3_655 .
O50 K4 O52 77.33(12) 3_756 .
O1 K4 O52 71.15(9) . .
O81 K4 O35 64.06(9) . 1_554
O3 K4 O35 97.2(2) 3_655 1_554
O50 K4 O35 87.67(12) 3_756 1_554
O1 K4 O35 118.20(10) . 1_554
O52 K4 O35 163.76(10) . 1_554
O81 K4 O2 125.11(10) . .
O3 K4 O2 74.56(16) 3_655 .
O50 K4 O2 109.62(11) 3_756 .
O1 K4 O2 42.82(8) . .
O52 K4 O2 113.96(8) . .
O35 K4 O2 76.75(9) 1_554 .
O81 K4 O53 74.37(9) . .
O3 K4 O53 97.95(19) 3_655 .
O50 K4 O53 76.57(11) 3_756 .
O1 K4 O53 111.86(8) . .
O52 K4 O53 41.18(7) . .
O35 K4 O53 129.32(9) 1_554 .
O2 K4 O53 153.90(8) . .
O81 K4 C2 142.06(11) . .
O3 K4 C2 75.41(14) 3_655 .
O50 K4 C2 106.91(12) 3_756 .
O1 K4 C2 20.84(9) . .
O52 K4 C2 91.90(9) . .
O35 K4 C2 98.46(10) 1_554 .
O2 K4 C2 22.07(8) . .
O53 K4 C2 132.15(9) . .
O81 K4 C51 95.25(10) . .
O3 K4 C51 100.3(2) 3_655 .
O50 K4 C51 74.01(12) 3_756 .
O1 K4 C51 91.24(9) . .
O52 K4 C51 20.11(8) . .
O35 K4 C51 147.85(10) 1_554 .
O2 K4 C51 134.00(8) . .
O53 K4 C51 21.26(8) . .
C2 K4 C51 111.93(9) . .
O81 K4 La1 144.98(7) . .
O3 K4 La1 90.32(15) 3_655 .
O50 K4 La1 86.83(10) 3_756 .
O1 K4 La1 35.11(6) . .
O52 K4 La1 36.11(6) . .
O35 K4 La1 150.52(7) 1_554 .
O2 K4 La1 77.92(5) . .
O53 K4 La1 77.15(5) . .
C2 K4 La1 55.93(7) . .
C51 K4 La1 56.22(6) . .
O81 K4 La4 31.17(7) . .
O3 K4 La4 84.40(15) 3_655 .
O50 K4 La4 98.28(10) 3_756 .
O1 K4 La4 144.68(7) . .
O52 K4 La4 142.92(6) . .
O35 K4 La4 32.89(6) 1_554 .
O2 K4 La4 102.29(6) . .
O53 K4 La4 101.78(5) . .
C2 K4 La4 123.95(7) . .
C51 K4 La4 122.98(7) . .
La1 K4 La4 174.42(3) . .
C83 O83 Cu8 114.7(2) . .
C83 O82 La3 144.3(3) . .
C83 O82 K2 114.9(2) . 2_645
La3 O82 K2 100.16(9) . 2_645
C71 O74 Cu6 113.4(3) . .
C71 O74 K1 87.7(2) . 1_554
Cu6 O74 K1 151.86(14) . 1_554
C63 O62 Cu5 113.3(3) . .
C43 O40 Cu4 113.4(2) . .
C62 N6 C64 111.7(3) . .
C62 N6 C60 111.2(3) . .
C64 N6 C60 112.0(3) . .
C62 N6 Cu5 109.4(2) . .
C64 N6 Cu5 106.2(2) . .
C60 N6 Cu5 106.1(2) . .
C84 N8 C82 111.0(4) . .
C84 N8 C80 112.2(4) . .
C82 N8 C80 112.2(4) . .
C84 N8 Cu8 110.3(2) . .
C82 N8 Cu8 104.7(2) . .
C80 N8 Cu8 105.9(2) . .
C41 O42 Cu4 112.6(3) . .
C45 O44 Cu4 112.4(2) . .
C31 O31 La3 154.7(3) . .
C31 O31 K2 104.5(3) . 2_645
La3 O31 K2 98.21(10) . 2_645
C35 O34 Cu7 111.9(3) . .
C21 O20 Cu2 114.4(3) . .
C21 O20 K3 88.7(2) . 1_554
Cu2 O20 K3 152.70(13) . 1_554
C32 N3 C30 111.5(3) . .
C32 N3 C34 110.0(3) . .
C30 N3 C34 114.2(3) . .
C32 N3 Cu7 105.2(2) . .
C30 N3 Cu7 106.9(2) . .
C34 N3 Cu7 108.5(2) . .
C33 O32 Cu7 112.4(3) . .
C23 O22 Cu2 116.4(3) . .
C40 N4 C42 112.2(3) . .
C40 N4 C44 112.3(3) . .
C42 N4 C44 111.2(3) . .
C40 N4 Cu4 105.9(2) . .
C42 N4 Cu4 105.9(2) . .
C44 N4 Cu4 108.9(2) . .
C51 O53 Cu3 114.3(3) . .
C51 O53 K4 87.9(2) . .
Cu3 O53 K4 152.23(14) . .
C25 O25 Cu2 107.0(2) . .
C25 O25 La1 94.2(2) . .
Cu2 O25 La1 143.40(13) . .
C51 O52 La1 152.6(3) . .
C51 O52 K4 107.2(2) . .
La1 O52 K4 100.24(10) . .
O31 C31 O30 124.0(4) . .
O31 C31 C30 118.4(4) . .
O30 C31 C30 117.4(3) . .
O31 C31 K2 54.8(2) . 2_645
O30 C31 K2 74.3(2) . 2_645
C30 C31 K2 150.7(3) . 2_645
O21 C21 O20 123.4(4) . .
O21 C21 C20 118.3(3) . .
O20 C21 C20 118.2(3) . .
O21 C21 K3 54.7(2) . 1_554
O20 C21 K3 69.3(2) . 1_554
C20 C21 K3 167.3(3) . 1_554
C2 O1 La1 147.2(3) . .
C2 O1 K4 107.7(2) . .
La1 O1 K4 104.94(10) . .
C31 O30 Cu7 114.5(3) . .
C31 O30 K2 84.2(2) . 2_645
Cu7 O30 K2 149.22(16) . 2_645
C55 O56 Cu3 106.9(2) . .
C55 O56 La3 93.0(2) . .
Cu3 O56 La3 145.76(12) . .
N7 C72 C73 112.7(3) . .
N7 C72 H72A 109.1 . .
C73 C72 H72A 109.1 . .
N7 C72 H72B 109.1 . .
C73 C72 H72B 109.1 . .
H72A C72 H72B 107.8 . .
C75 O71 La2 94.6(2) . .
C75 O71 K2 150.2(3) . .
La2 O71 K2 113.41(10) . .
C55 O54 La3 94.5(2) . .
C55 O54 K3 156.2(3) . .
La3 O54 K3 109.07(11) . .
C75 O70 Cu6 108.7(2) . .
C75 O70 La2 93.6(2) . .
Cu6 O70 La2 150.39(12) . .
O71 C75 O70 122.0(3) . .
O71 C75 C74 119.6(3) . .
O70 C75 C74 118.3(3) . .
O71 C75 La2 60.94(19) . .
O70 C75 La2 61.33(19) . .
C74 C75 La2 178.0(3) . .
O52 C51 O53 122.6(4) . .
O52 C51 C50 118.9(3) . .
O53 C51 C50 118.5(3) . .
O52 C51 K4 52.7(2) . .
O53 C51 K4 70.9(2) . .
C50 C51 K4 165.4(3) . .
C53 O51 Cu3 116.2(3) . .
C61 O60 Cu5 112.6(3) . .
N4 C42 C43 109.5(3) . .
N4 C42 H42A 109.8 . .
C43 C42 H42A 109.8 . .
N4 C42 H42B 109.8 . .
C43 C42 H42B 109.8 . .
H42A C42 H42B 108.2 . .
C65 O64 Cu5 113.2(2) . .
C2 O2 Cu1 112.7(3) . .
C2 O2 K4 85.3(2) . .
Cu1 O2 K4 154.30(15) . .
C1 N1 C5 111.4(3) . .
C1 N1 C3 112.3(3) . .
C5 N1 C3 111.2(4) . .
C1 N1 Cu1 105.4(2) . .
C5 N1 Cu1 108.3(2) . .
C3 N1 Cu1 108.0(3) . .
O24 C25 O25 122.4(3) . .
O24 C25 C24 120.1(3) . .
O25 C25 C24 117.4(3) . .
O24 C25 La1 62.0(2) . .
O25 C25 La1 60.65(19) . .
C24 C25 La1 177.2(3) . .
O82 C83 O83 124.6(4) . .
O82 C83 C82 118.5(3) . .
O83 C83 C82 116.7(3) . .
O82 C83 K2 46.35(19) . 2_645
O83 C83 K2 79.9(2) . 2_645
C82 C83 K2 156.4(3) . 2_645
C85 O80 Cu8 109.9(2) . .
C85 O80 La4 90.6(2) . .
Cu8 O80 La4 154.74(13) . .
O61 C61 O60 124.0(4) . .
O61 C61 C60 117.9(3) . .
O60 C61 C60 117.9(3) . .
O61 C61 K3 46.0(2) . 1_554
O60 C61 K3 81.3(2) . 1_554
C60 C61 K3 151.2(3) . 1_554
C43 O41 K1 135.2(3) . 3_756
N8 C80 C81 113.3(4) . .
N8 C80 H80A 108.9 . .
C81 C80 H80A 108.9 . .
N8 C80 H80B 108.9 . .
C81 C80 H80B 108.9 . .
H80A C80 H80B 107.7 . .
C21 O21 La2 153.5(3) . .
C21 O21 K3 104.3(2) . 1_554
La2 O21 K3 102.14(10) . 1_554
C25 O24 K1 157.8(3) . .
C25 O24 La1 93.3(2) . .
K1 O24 La1 108.60(10) . .
O1 C2 O2 123.6(4) . .
O1 C2 C1 118.4(3) . .
O2 C2 C1 117.9(3) . .
O1 C2 K4 51.4(2) . .
O2 C2 K4 72.6(2) . .
C1 C2 K4 166.3(3) . .
O75 C71 O74 123.1(4) . .
O75 C71 C70 118.9(4) . .
O74 C71 C70 118.0(3) . .
O75 C71 K1 54.3(2) . 1_554
O74 C71 K1 69.9(2) . 1_554
C70 C71 K1 165.4(3) . 1_554
O54 C55 O56 122.9(3) . .
O54 C55 C54 120.2(3) . .
O56 C55 C54 116.8(3) . .
O54 C55 La3 61.0(2) . .
O56 C55 La3 61.99(19) . .
C54 C55 La3 178.7(3) . .
O41 C43 O40 124.8(4) . .
O41 C43 C42 119.9(3) . .
O40 C43 C42 115.2(3) . .
C54 N5 C50 110.6(3) . .
C54 N5 C52 112.0(4) . .
C50 N5 C52 114.2(3) . .
C54 N5 Cu3 108.1(2) . .
C50 N5 Cu3 105.1(2) . .
C52 N5 Cu3 106.4(2) . .
O43 C41 O42 123.7(4) . .
O43 C41 C40 118.5(3) . .
O42 C41 C40 117.7(3) . .
O43 C41 K1 45.9(2) . 2_645
O42 C41 K1 81.8(2) . 2_645
C40 C41 K1 151.0(3) . 2_645
C41 O43 La4 141.9(3) . .
C41 O43 K1 115.2(3) . 2_645
La4 O43 K1 102.28(10) . 2_645
O81 C85 O80 122.0(4) . .
O81 C85 C84 118.9(4) . .
O80 C85 C84 119.0(4) . .
O81 C85 La4 58.2(2) . .
O80 C85 La4 64.3(2) . .
C84 C85 La4 175.6(3) . .
C74 N7 C70 109.9(3) . .
C74 N7 C72 112.1(3) . .
C70 N7 C72 113.9(3) . .
C74 N7 Cu6 108.9(2) . .
C70 N7 Cu6 105.1(2) . .
C72 N7 Cu6 106.6(2) . .
N2 C24 C25 113.0(3) . .
N2 C24 H24A 109.0 . .
C25 C24 H24A 109.0 . .
N2 C24 H24B 109.0 . .
C25 C24 H24B 109.0 . .
H24A C24 H24B 107.8 . .
C73 O73 K1 129.1(3) . 4_665
N7 C74 C75 113.2(3) . .
N7 C74 H74A 108.9 . .
C75 C74 H74A 108.9 . .
N7 C74 H74B 108.9 . .
C75 C74 H74B 108.9 . .
H74A C74 H74B 107.7 . .
C73 O72 Cu6 115.6(3) . .
C61 O61 La2 141.2(3) . .
C61 O61 K3 115.2(2) . 1_554
La2 O61 K3 103.45(10) . 1_554
O63 C63 O62 124.8(4) . .
O63 C63 C62 117.0(3) . .
O62 C63 C62 118.1(3) . .
O73 C73 O72 124.0(4) . .
O73 C73 C72 119.0(4) . .
O72 C73 C72 117.0(4) . .
C24 N2 C20 110.3(3) . .
C24 N2 C22 111.8(3) . .
C20 N2 C22 114.3(3) . .
C24 N2 Cu2 107.7(2) . .
C20 N2 Cu2 105.7(2) . .
C22 N2 Cu2 106.6(2) . .
C23 O23 K2 125.8(3) . 4_666
N2 C20 C21 109.8(3) . .
N2 C20 H20A 109.7 . .
C21 C20 H20A 109.7 . .
N2 C20 H20B 109.7 . .
C21 C20 H20B 109.7 . .
H20A C20 H20B 108.2 . .
N6 C60 C61 110.5(3) . .
N6 C60 H60A 109.6 . .
C61 C60 H60A 109.6 . .
N6 C60 H60B 109.6 . .
C61 C60 H60B 109.6 . .
H60A C60 H60B 108.1 . .
N5 C50 C51 109.9(3) . .
N5 C50 H50A 109.7 . .
C51 C50 H50A 109.7 . .
N5 C50 H50B 109.7 . .
C51 C50 H50B 109.7 . .
H50A C50 H50B 108.2 . .
N8 C84 C85 115.5(3) . .
N8 C84 H84A 108.4 . .
C85 C84 H84A 108.4 . .
N8 C84 H84B 108.4 . .
C85 C84 H84B 108.4 . .
H84A C84 H84B 107.5 . .
O23 C23 O22 124.0(4) . .
O23 C23 C22 119.3(4) . .
O22 C23 C22 116.6(4) . .
N4 C40 C41 110.3(3) . .
N4 C40 H40E 109.6 . .
C41 C40 H40E 109.6 . .
N4 C40 H40F 109.6 . .
C41 C40 H40F 109.6 . .
H40E C40 H40F 108.1 . .
C85 O81 La4 97.4(2) . .
C85 O81 K4 140.9(3) . .
La4 O81 K4 117.06(12) . .
C81 O84 K3 133.0(4) . 3_656
N1 C1 C2 109.2(3) . .
N1 C1 H1A 109.8 . .
C2 C1 H1A 109.8 . .
N1 C1 H1B 109.8 . .
C2 C1 H1B 109.8 . .
H1A C1 H1B 108.3 . .
N2 C22 C23 111.9(3) . .
N2 C22 H22A 109.2 . .
C23 C22 H22A 109.2 . .
N2 C22 H22B 109.2 . .
C23 C22 H22B 109.2 . .
H22A C22 H22B 107.9 . .
O35 C35 O34 123.6(4) . .
O35 C35 C34 117.0(4) . .
O34 C35 C34 119.3(4) . .
N3 C32 C33 109.7(3) . .
N3 C32 H32A 109.7 . .
C33 C32 H32A 109.7 . .
N3 C32 H32B 109.7 . .
C33 C32 H32B 109.7 . .
H32A C32 H32B 108.2 . .
N6 C64 C65 109.2(3) . .
N6 C64 H64A 109.8 . .
C65 C64 H64A 109.8 . .
N6 C64 H64B 109.8 . .
C65 C64 H64B 109.8 . .
H64A C64 H64B 108.3 . .
O84 C81 O85 124.0(4) . .
O84 C81 C80 119.0(4) . .
O85 C81 C80 117.0(4) . .
C4 O4 Cu1 114.4(3) . .
O33 C33 O32 125.1(4) . .
O33 C33 C32 119.4(4) . .
O32 C33 C32 115.5(4) . .
N7 C70 C71 109.4(3) . .
N7 C70 H70A 109.8 . .
C71 C70 H70A 109.8 . .
N7 C70 H70B 109.8 . .
C71 C70 H70B 109.8 . .
H70A C70 H70B 108.2 . .
O50 C53 O51 124.0(5) . .
O50 C53 C52 118.5(5) . .
O51 C53 C52 117.5(4) . .
N8 C82 C83 110.2(3) . .
N8 C82 H82A 109.6 . .
C83 C82 H82A 109.6 . .
N8 C82 H82B 109.6 . .
C83 C82 H82B 109.6 . .
H82A C82 H82B 108.1 . .
N5 C52 C53 112.0(4) . .
N5 C52 H52A 109.2 . .
C53 C52 H52A 109.2 . .
N5 C52 H52B 109.2 . .
C53 C52 H52B 109.2 . .
H52A C52 H52B 107.9 . .
N5 C54 C55 111.7(3) . .
N5 C54 H54A 109.3 . .
C55 C54 H54A 109.3 . .
N5 C54 H54B 109.3 . .
C55 C54 H54B 109.3 . .
H54A C54 H54B 107.9 . .
N4 C44 C45 111.2(3) . .
N4 C44 K2 165.2(2) . 2_645
C45 C44 K2 82.9(2) . 2_645
N4 C44 H44A 109.4 . .
C45 C44 H44A 109.4 . .
K2 C44 H44A 59.6 2_645 .
N4 C44 H44B 109.4 . .
C45 C44 H44B 109.4 . .
K2 C44 H44B 68.3 2_645 .
H44A C44 H44B 108.0 . .
C33 O33 K3 133.7(3) . 3_757
C53 O50 K4 131.1(4) . 3_756
N6 C62 C63 111.5(3) . .
N6 C62 K1 161.8(2) . 1_554
C63 C62 K1 82.5(2) . 1_554
N6 C62 H62A 109.3 . .
C63 C62 H62A 109.3 . .
K1 C62 H62A 53.4 1_554 .
N6 C62 H62B 109.3 . .
C63 C62 H62B 109.3 . .
K1 C62 H62B 74.9 1_554 .
H62A C62 H62B 108.0 . .
O3 C4 O4 123.0(6) . .
O3 C4 C3 117.6(6) . .
O4 C4 C3 119.4(4) . .
C81 O85 Cu8 116.1(3) . .
C4 C3 N1 113.1(4) . .
C4 C3 H3A 109.0 . .
N1 C3 H3A 109.0 . .
C4 C3 H3B 109.0 . .
N1 C3 H3B 109.0 . .
H3A C3 H3B 107.8 . .
N3 C30 C31 110.7(3) . .
N3 C30 H30E 109.5 . .
C31 C30 H30E 109.5 . .
N3 C30 H30F 109.5 . .
C31 C30 H30F 109.5 . .
H30E C30 H30F 108.1 . .
N3 C34 C35 112.1(3) . .
N3 C34 H34A 109.2 . .
C35 C34 H34A 109.2 . .
N3 C34 H34B 109.2 . .
C35 C34 H34B 109.2 . .
H34A C34 H34B 107.9 . .
C4 O3 K4 138.3(5) . 3_655
C6 O5 Cu1 111.9(2) . .
C65 O65 K2 135.4(3) . 4_565
O45 C45 O44 124.2(4) . .
O45 C45 C44 117.2(3) . .
O44 C45 C44 118.6(3) . .
O65 C65 O64 125.2(4) . .
O65 C65 C64 119.5(4) . .
O64 C65 C64 115.2(3) . .
N1 C5 C6 111.5(3) . .
N1 C5 H5A 109.3 . .
C6 C5 H5A 109.3 . .
N1 C5 H5B 109.3 . .
C6 C5 H5B 109.3 . .
H5A C5 H5B 108.0 . .
C6 O6 La3 134.5(3) . 1_554
C6 O6 K3 118.3(2) . 1_554
La3 O6 K3 105.05(10) 1_554 1_554
O5 C6 O6 125.0(4) . .
O5 C6 C5 117.4(4) . .
O6 C6 C5 117.4(4) . .
C35 O35 La4 128.1(3) . 1_556
C35 O35 K4 122.2(3) . 1_556
La4 O35 K4 108.33(11) 1_556 1_556
C45 O45 La2 130.1(2) . 2_645
C45 O45 K2 118.2(2) . 2_645
La2 O45 K2 109.07(10) 2_645 2_645
C71 O75 La4 154.6(3) . 2_654
C71 O75 K1 104.4(2) . 1_554
La4 O75 K1 100.83(10) 2_654 1_554
C63 O63 La1 134.1(3) . 1_554
C63 O63 K1 118.3(3) . 1_554
La1 O63 K1 105.61(10) 1_554 1_554

loop_
_geom_bond_atom_site_label_1
_geom_bond_atom_site_label_2
_geom_bond_distance
_geom_bond_site_symmetry_2
La1 O1 2.454(3) .
La1 O52 2.469(3) .
La1 O63 2.502(3) 1_556
La1 O203 2.533(3) .
La1 O209 2.564(3) .
La1 O200 2.575(3) .
La1 O25 2.600(3) .
La1 O202 2.612(3) .
La1 O24 2.631(3) .
La1 C25 2.975(4) .
La1 K4 4.1223(9) .
La1 K1 4.2709(9) .
La2 O21 2.467(3) .
La2 O61 2.487(3) .
La2 O45 2.509(3) 2_655
La2 O102 2.545(3) .
La2 O100 2.560(3) .
La2 O104 2.605(3) .
La2 O71 2.625(3) .
La2 O70 2.631(3) .
La2 O103 2.631(3) .
La2 C75 2.993(4) .
La2 K3 4.1383(9) 1_554
La2 K2 4.4029(9) .
La3 O31 2.481(3) .
La3 O82 2.500(3) .
La3 O6 2.515(3) 1_556
La3 O300 2.540(3) .
La3 O302 2.547(3) .
La3 O304 2.557(3) .
La3 O303 2.599(3) .
La3 O54 2.625(3) .
La3 O56 2.646(3) .
La3 C55 2.992(4) .
La3 K2 4.0617(9) 2_645
La3 K3 4.3150(9) .
La4 O43 2.473(3) .
La4 O75 2.496(3) 2_644
La4 O35 2.515(3) 1_554
La4 O81 2.555(3) .
La4 O403 2.562(4) .
La4 O405 2.565(4) .
La4 O400 2.576(4) .
La4 O404 2.645(3) .
La4 O80 2.687(3) .
La4 C85 2.982(4) .
La4 K1 4.0832(9) 2_645
La4 K4 4.3959(9) .
Cu5 N6 2.004(3) .
Cu5 O60 2.029(3) .
Cu5 O62 2.066(3) .
Cu5 O64 2.070(3) .
Cu5 Cl6 2.2281(11) .
Cu6 O72 1.945(3) .
Cu6 O74 1.985(3) .
Cu6 N7 2.039(3) .
Cu6 Cl7 2.2399(11) .
Cu6 O70 2.263(3) .
Cu7 O30 1.994(3) .
Cu7 N3 2.016(3) .
Cu7 O34 2.057(3) .
Cu7 O32 2.098(3) .
Cu7 Cl3 2.2431(10) .
Cu3 O51 1.927(3) .
Cu3 O53 1.952(3) .
Cu3 N5 2.049(3) .
Cu3 Cl5 2.2524(12) .
Cu3 O56 2.301(3) .
Cu2 O22 1.943(3) .
Cu2 O20 1.973(3) .
Cu2 N2 2.046(3) .
Cu2 Cl2 2.2477(11) .
Cu2 O25 2.255(3) .
Cu8 O85 1.949(3) .
Cu8 O83 1.967(3) .
Cu8 N8 2.040(3) .
Cu8 O80 2.239(3) .
Cu8 Cl8 2.2424(11) .
Cu1 O4 1.969(3) .
Cu1 O2 1.996(3) .
Cu1 N1 2.021(3) .
Cu1 O5 2.189(3) .
Cu1 Cl1 2.2294(13) .
Cu4 N4 2.010(3) .
Cu4 O42 2.020(3) .
Cu4 O44 2.049(3) .
Cu4 O40 2.065(3) .
Cu4 Cl4 2.2301(11) .
K1 O24 2.628(3) .
K1 O41 2.718(3) 3_756
K1 O73 2.764(4) 4_566
K1 O43 2.766(3) 2_655
K1 O75 2.797(3) 1_556
K1 O63 2.853(3) 1_556
K1 O74 3.135(3) 1_556
K1 C71 3.336(4) 1_556
K1 C41 3.483(4) 2_655
K1 C62 3.490(4) 1_556
K1 La4 4.0832(9) 2_655
K2 O71 2.643(3) .
K2 O65 2.721(3) 4_666
K2 O23 2.750(4) 4_565
K2 O82 2.791(3) 2_655
K2 O31 2.881(3) 2_655
K2 O45 2.890(3) 2_655
K2 O30 3.302(3) 2_655
K2 C31 3.413(4) 2_655
K2 C83 3.499(4) 2_655
K2 C44 3.517(4) 2_655
K2 La3 4.0617(9) 2_655
K3 O84 2.642(4) 3_656
K3 O33 2.652(4) 3_757
K3 O54 2.673(3) .
K3 O61 2.779(3) 1_556
K3 O21 2.844(3) 1_556
K3 O6 2.913(3) 1_556
K3 O20 3.159(3) 1_556
K3 C21 3.375(4) 1_556
K3 C61 3.498(4) 1_556
K3 La2 4.1383(9) 1_556
K4 O81 2.599(3) .
K4 O3 2.671(5) 3_655
K4 O50 2.721(4) 3_756
K4 O1 2.740(3) .
K4 O52 2.891(3) .
K4 O35 2.900(3) 1_554
K4 O2 3.197(3) .
K4 O53 3.283(3) .
K4 C2 3.338(4) .
K4 C51 3.473(4) .
O83 C83 1.268(4) .
O82 C83 1.240(4) .
O82 K2 2.791(3) 2_645
O74 C71 1.270(5) .
O74 K1 3.135(3) 1_554
O62 C63 1.264(5) .
O40 C43 1.280(5) .
N6 C62 1.473(5) .
N6 C64 1.474(5) .
N6 C60 1.478(5) .
N8 C84 1.453(5) .
N8 C82 1.476(5) .
N8 C80 1.484(5) .
O42 C41 1.264(5) .
O44 C45 1.266(5) .
O31 C31 1.245(5) .
O31 K2 2.881(3) 2_645
O34 C35 1.255(5) .
O20 C21 1.262(4) .
O20 K3 3.159(3) 1_554
N3 C32 1.468(5) .
N3 C30 1.476(5) .
N3 C34 1.486(5) .
O32 C33 1.275(5) .
O22 C23 1.279(5) .
N4 C40 1.470(4) .
N4 C42 1.475(5) .
N4 C44 1.476(5) .
O53 C51 1.260(4) .
O25 C25 1.267(4) .
O52 C51 1.250(5) .
C31 O30 1.260(5) .
C31 C30 1.507(6) .
C31 K2 3.413(4) 2_645
C21 O21 1.244(4) .
C21 C20 1.515(5) .
C21 K3 3.375(4) 1_554
O1 C2 1.247(5) .
O30 K2 3.302(3) 2_645
O56 C55 1.265(4) .
C72 N7 1.484(5) .
C72 C73 1.513(6) .
C72 H72A 0.9700 .
C72 H72B 0.9700 .
O71 C75 1.241(5) .
O54 C55 1.244(5) .
O70 C75 1.272(4) .
C75 C74 1.511(5) .
C51 C50 1.515(5) .
O51 C53 1.268(6) .
O60 C61 1.262(5) .
C42 C43 1.519(5) .
C42 H42A 0.9700 .
C42 H42B 0.9700 .
O64 C65 1.277(5) .
O2 C2 1.258(4) .
N1 C1 1.470(5) .
N1 C5 1.475(5) .
N1 C3 1.483(5) .
C25 O24 1.246(5) .
C25 C24 1.513(5) .
C83 C82 1.519(5) .
C83 K2 3.499(4) 2_645
O80 C85 1.264(4) .
C61 O61 1.248(5) .
C61 C60 1.507(5) .
C61 K3 3.498(4) 1_554
O41 C43 1.226(5) .
O41 K1 2.718(3) 3_756
C80 C81 1.492(7) .
C80 H80A 0.9700 .
C80 H80B 0.9700 .
O21 K3 2.844(3) 1_554
C2 C1 1.523(5) .
C71 O75 1.251(5) .
C71 C70 1.512(5) .
C71 K1 3.336(4) 1_554
C55 C54 1.523(5) .
N5 C54 1.477(5) .
N5 C50 1.481(5) .
N5 C52 1.486(5) .
C41 O43 1.245(5) .
C41 C40 1.522(5) .
C41 K1 3.483(4) 2_645
O43 K1 2.766(3) 2_645
C85 O81 1.244(5) .
C85 C84 1.508(6) .
N7 C74 1.478(5) .
N7 C70 1.480(5) .
C24 N2 1.479(5) .
C24 H24A 0.9700 .
C24 H24B 0.9700 .
O73 C73 1.225(5) .
O73 K1 2.764(4) 4_665
C74 H74A 0.9700 .
C74 H74B 0.9700 .
O72 C73 1.284(6) .
O61 K3 2.779(3) 1_554
C63 O63 1.249(5) .
C63 C62 1.507(5) .
N2 C20 1.481(4) .
N2 C22 1.482(5) .
O23 C23 1.221(5) .
O23 K2 2.750(4) 4_666
C20 H20A 0.9700 .
C20 H20B 0.9700 .
C60 H60A 0.9700 .
C60 H60B 0.9700 .
C50 H50A 0.9700 .
C50 H50B 0.9700 .
C84 H84A 0.9700 .
C84 H84B 0.9700 .
C23 C22 1.518(6) .
C40 H40E 0.9700 .
C40 H40F 0.9700 .
O84 C81 1.228(5) .
O84 K3 2.642(4) 3_656
C1 H1A 0.9700 .
C1 H1B 0.9700 .
C22 H22A 0.9700 .
C22 H22B 0.9700 .
C35 O35 1.249(5) .
C35 C34 1.506(5) .
C32 C33 1.512(6) .
C32 H32A 0.9700 .
C32 H32B 0.9700 .
C64 C65 1.528(5) .
C64 H64A 0.9700 .
C64 H64B 0.9700 .
C81 O85 1.268(6) .
O4 C4 1.268(7) .
C33 O33 1.235(5) .
C70 H70A 0.9700 .
C70 H70B 0.9700 .
C53 O50 1.234(6) .
C53 C52 1.516(7) .
C82 H82A 0.9700 .
C82 H82B 0.9700 .
C52 H52A 0.9700 .
C52 H52B 0.9700 .
C54 H54A 0.9700 .
C54 H54B 0.9700 .
C44 C45 1.507(5) .
C44 K2 3.517(4) 2_645
C44 H44A 0.9700 .
C44 H44B 0.9700 .
O33 K3 2.652(4) 3_757
O50 K4 2.721(4) 3_756
C62 K1 3.490(4) 1_554
C62 H62A 0.9700 .
C62 H62B 0.9700 .
C4 O3 1.230(6) .
C4 C3 1.467(8) .
C3 H3A 0.9700 .
C3 H3B 0.9700 .
C30 H30E 0.9700 .
C30 H30F 0.9700 .
C34 H34A 0.9700 .
C34 H34B 0.9700 .
O3 K4 2.671(5) 3_655
O5 C6 1.253(5) .
O65 C65 1.228(5) .
O65 K2 2.721(3) 4_565
C45 O45 1.251(5) .
C5 C6 1.516(5) .
C5 H5A 0.9700 .
C5 H5B 0.9700 .
O6 C6 1.258(5) .
O6 La3 2.515(3) 1_554
O6 K3 2.913(3) 1_554
O35 La4 2.515(3) 1_556
O35 K4 2.900(3) 1_556
O45 La2 2.509(3) 2_645
O45 K2 2.890(3) 2_645
O75 La4 2.496(3) 2_654
O75 K1 2.797(3) 1_554
O63 La1 2.502(3) 1_554
O63 K1 2.853(3) 1_554
